data_7104392
loop_
_publ_author_name
'Kozlova, Marina N'
'Ferlay, Sylvie'
'Kyritsakas, Nathalie'
'Hosseini, Mir Wais'
'Solovieva, Svetlana E'
'Antipin, Igor S'
'Konovalov, Alexander I'

_publ_section_title
;
 Molecular tectonics: 3-D organisation of decanuclear silver
 nanoclusters.
;
_journal_issue 18
_journal_name_full 'Chemical communications (Cambridge, England)'
_journal_page_first 2514
_journal_page_last 2516
_journal_paper_doi 10.1039/b902267h
_journal_volume 34
_journal_year 2009
_chemical_formula_sum 'C73 H69 Cl3 N4 O4 S4'
_chemical_formula_weight 1300.91
_chemical_name_systematic
;
?
;
_space_group_IT_number 2
_symmetry_cell_setting triclinic
_symmetry_space_group_name_Hall '-P 1'
_symmetry_space_group_name_H-M 'P -1'
_atom_sites_solution_hydrogens geom
_atom_sites_solution_primary direct
_atom_sites_solution_secondary difmap
_audit_creation_method SHELXL-97
_cell_angle_alpha 88.665(2)
_cell_angle_beta 88.330(2)
_cell_angle_gamma 62.743(3)
_cell_formula_units_Z 4
_cell_length_a 14.864(3)
_cell_length_b 15.832(3)
_cell_length_c 32.521(6)
_cell_measurement_reflns_used 1815
_cell_measurement_temperature 173(2)
_cell_measurement_theta_max 20.04
_cell_measurement_theta_min 6.91
_cell_volume 6800(2)
_computing_cell_refinement 'Bruker SMART'
_computing_data_collection 'Bruker SMART'
_computing_data_reduction 'Bruker SAINT'
_computing_molecular_graphics 'Bruker SHELXTL'
_computing_publication_material 'Bruker SHELXTL'
_computing_structure_refinement 'SHELXL-97 (Sheldrick, 1997)'
_computing_structure_solution 'SHELXS-97 (Sheldrick, 1990)'
_diffrn_ambient_temperature 173(2)
_diffrn_measured_fraction_theta_full 0.989
_diffrn_measured_fraction_theta_max 0.989
_diffrn_measurement_device_type 'CCD area detector'
_diffrn_measurement_method 'phi and omega scans'
_diffrn_radiation_monochromator graphite
_diffrn_radiation_source 'fine-focus sealed tube'
_diffrn_radiation_type MoK\a
_diffrn_radiation_wavelength 0.71073
_diffrn_reflns_av_R_equivalents 0.0559
_diffrn_reflns_av_sigmaI/netI 0.1603
_diffrn_reflns_limit_h_max 19
_diffrn_reflns_limit_h_min -16
_diffrn_reflns_limit_k_max 20
_diffrn_reflns_limit_k_min -19
_diffrn_reflns_limit_l_max 42
_diffrn_reflns_limit_l_min -42
_diffrn_reflns_number 34330
_diffrn_reflns_theta_full 26.80
_diffrn_reflns_theta_max 26.80
_diffrn_reflns_theta_min 6.91
_exptl_absorpt_coefficient_mu 0.309
_exptl_absorpt_correction_T_max 0.9698
_exptl_absorpt_correction_T_min 0.9551
_exptl_absorpt_correction_type multi-scan
_exptl_absorpt_process_details sadabs
_exptl_crystal_colour colorless
_exptl_crystal_density_diffrn 1.271
_exptl_crystal_density_meas ?
_exptl_crystal_density_method 'not measured'
_exptl_crystal_description prism
_exptl_crystal_F_000 2728
_exptl_crystal_size_max 0.15
_exptl_crystal_size_mid 0.12
_exptl_crystal_size_min 0.10
_refine_diff_density_max 0.986
_refine_diff_density_min -1.256
_refine_diff_density_rms 0.090
_refine_ls_extinction_method none
_refine_ls_goodness_of_fit_ref 1.145
_refine_ls_hydrogen_treatment constr
_refine_ls_matrix_type full
_refine_ls_number_parameters 1530
_refine_ls_number_reflns 27324
_refine_ls_number_restraints 9
_refine_ls_restrained_S_all 1.150
_refine_ls_R_factor_all 0.1783
_refine_ls_R_factor_gt 0.0994
_refine_ls_shift/su_max 0.001
_refine_ls_shift/su_mean 0.000
_refine_ls_structure_factor_coef Fsqd
_refine_ls_weighting_details 'calc w=1/[\s^2^(Fo^2^)+(0.1311P)^2^+1.6148P] where P=(Fo^2^+2Fc^2^)/3'
_refine_ls_weighting_scheme calc
_refine_ls_wR_factor_gt 0.2571
_refine_ls_wR_factor_ref 0.3017
_reflns_number_gt 14060
_reflns_number_total 27324
_reflns_threshold_expression >2sigma(I)
_cod_data_source_file b902267h.txt
_cod_data_source_block 719025
_cod_depositor_comments
;
The following automatic conversions were performed:

'_exptl_crystal_density_meas' value 'none' was changed to '?' - the
value is perceived as not measured.

Automatic conversion script
Id: cif_fix_values 3008 2015-01-20 13:52:24Z robertas 
;
_cod_original_sg_symbol_H-M P-1
_cod_database_code 7104392

loop_
_symmetry_equiv_pos_as_xyz
'x, y, z'
'-x, -y, -z'

loop_
_atom_site_label
_atom_site_type_symbol
_atom_site_fract_x
_atom_site_fract_y
_atom_site_fract_z
_atom_site_U_iso_or_equiv
_atom_site_adp_type
_atom_site_occupancy
_atom_site_symmetry_multiplicity
_atom_site_calc_flag
_atom_site_refinement_flags
_atom_site_disorder_assembly
_atom_site_disorder_group
S1 S 0.94618(10) 0.57017(9) 0.06432(4) 0.0338(3) Uani 1 1 d . . .
C1 C 0.9960(3) 0.4637(3) 0.09370(14) 0.0267(10) Uani 1 1 d . . .
C2 C 0.9685(3) 0.4589(3) 0.13445(14) 0.0241(10) Uani 1 1 d . . .
C3 C 1.0217(3) 0.3751(3) 0.15708(13) 0.0233(10) Uani 1 1 d . . .
C4 C 1.1059(3) 0.2995(3) 0.13937(14) 0.0276(10) Uani 1 1 d . . .
H4 H 1.1428 0.2435 0.1552 0.033 Uiso 1 1 calc R . .
C5 C 1.1370(3) 0.3046(3) 0.09885(14) 0.0263(10) Uani 1 1 d . . .
C6 C 1.0794(4) 0.3865(3) 0.07618(15) 0.0284(10) Uani 1 1 d . . .
H6 H 1.0971 0.3901 0.0481 0.034 Uiso 1 1 calc R . .
O1 O 0.8885(2) 0.5360(2) 0.15278(10) 0.0282(7) Uani 1 1 d . . .
C7 C 0.9201(4) 0.5994(4) 0.17111(18) 0.0397(13) Uani 1 1 d . . .
H7A H 0.9486 0.6262 0.1496 0.048 Uiso 1 1 calc R . .
H7B H 0.9733 0.5643 0.1914 0.048 Uiso 1 1 calc R . .
C8 C 0.8318(4) 0.6773(3) 0.19182(16) 0.0402(13) Uani 1 1 d . . .
C9 C 0.7337(5) 0.6876(4) 0.1892(2) 0.0525(16) Uani 1 1 d . . .
H9 H 0.7209 0.6439 0.1740 0.063 Uiso 1 1 calc R . .
C10 C 0.6549(5) 0.7632(5) 0.2093(2) 0.069(2) Uani 1 1 d . . .
H10 H 0.5877 0.7712 0.2077 0.083 Uiso 1 1 calc R . .
C11 C 0.6734(8) 0.8272(5) 0.2318(2) 0.075(3) Uani 1 1 d . . .
C12 C 0.7684(9) 0.8173(5) 0.2339(2) 0.088(3) Uani 1 1 d . . .
H12 H 0.7804 0.8613 0.2493 0.106 Uiso 1 1 calc R . .
C13 C 0.8482(6) 0.7439(4) 0.2139(2) 0.0638(19) Uani 1 1 d . . .
H13 H 0.9144 0.7385 0.2150 0.077 Uiso 1 1 calc R . .
C14 C 0.5885(7) 0.9047(5) 0.2525(2) 0.083 Uani 1 1 d . . .
N1 N 0.5242(6) 0.9662(4) 0.26893(19) 0.083 Uani 1 1 d . . .
C15 C 1.2342(4) 0.2221(4) 0.08131(15) 0.0373(13) Uani 1 1 d . . .
C16 C 1.2501(7) 0.2378(6) 0.0362(2) 0.105(4) Uani 1 1 d . . .
H16A H 1.3052 0.1799 0.0248 0.157 Uiso 1 1 calc R . .
H16B H 1.2675 0.2903 0.0331 0.157 Uiso 1 1 calc R . .
H16C H 1.1878 0.2535 0.0214 0.157 Uiso 1 1 calc R . .
C17 C 1.3231(4) 0.2158(6) 0.1058(3) 0.070(2) Uani 1 1 d . . .
H17A H 1.3155 0.1998 0.1345 0.106 Uiso 1 1 calc R . .
H17B H 1.3245 0.2771 0.1044 0.106 Uiso 1 1 calc R . .
H17C H 1.3865 0.1664 0.0941 0.106 Uiso 1 1 calc R . .
C18 C 1.2282(5) 0.1288(5) 0.0866(3) 0.072(2) Uani 1 1 d . . .
H18A H 1.1755 0.1296 0.0689 0.108 Uiso 1 1 calc R . .
H18B H 1.2117 0.1210 0.1153 0.108 Uiso 1 1 calc R . .
H18C H 1.2936 0.0758 0.0788 0.108 Uiso 1 1 calc R . .
S2 S 1.00278(9) 0.36751(9) 0.21103(3) 0.0291(3) Uani 1 1 d . . .
C19 C 0.8720(3) 0.4061(3) 0.21972(13) 0.0252(10) Uani 1 1 d . . .
C20 C 0.8159(3) 0.3669(3) 0.20035(13) 0.0219(9) Uani 1 1 d . . .
C21 C 0.7125(3) 0.4043(3) 0.20930(13) 0.0242(10) Uani 1 1 d . . .
C22 C 0.6688(4) 0.4703(3) 0.24128(14) 0.0280(10) Uani 1 1 d . . .
H22 H 0.5986 0.4941 0.2475 0.034 Uiso 1 1 calc R . .
C23 C 0.7249(4) 0.5014(3) 0.26393(13) 0.0267(10) Uani 1 1 d . . .
C24 C 0.8252(3) 0.4722(3) 0.25088(13) 0.0258(10) Uani 1 1 d . . .
H24 H 0.8631 0.4985 0.2638 0.031 Uiso 1 1 calc R . .
O2 O 0.8602(2) 0.2912(2) 0.17364(9) 0.0262(7) Uani 1 1 d . . .
C25 C 0.9380(4) 0.2058(3) 0.19198(18) 0.0404(13) Uani 1 1 d . . .
H25A H 0.9254 0.2058 0.2220 0.048 Uiso 1 1 calc R . .
H25B H 1.0049 0.2040 0.1872 0.048 Uiso 1 1 calc R . .
C26 C 0.9381(4) 0.1196(3) 0.17342(14) 0.0296(11) Uani 1 1 d . . .
C27 C 1.0267(4) 0.0511(4) 0.15560(16) 0.0370(12) Uani 1 1 d . . .
H27 H 1.0853 0.0607 0.1544 0.044 Uiso 1 1 calc R . .
C28 C 1.0313(4) -0.0313(4) 0.13939(15) 0.0374(12) Uani 1 1 d . . .
H28 H 1.0921 -0.0780 0.1272 0.045 Uiso 1 1 calc R . .
C29 C 0.9439(4) -0.0434(4) 0.14162(15) 0.0357(12) Uani 1 1 d . . .
C30 C 0.8547(4) 0.0231(4) 0.15919(17) 0.0412(13) Uani 1 1 d . . .
H30 H 0.7959 0.0138 0.1604 0.049 Uiso 1 1 calc R . .
C31 C 0.8537(4) 0.1059(4) 0.17534(16) 0.0372(12) Uani 1 1 d . . .
H31 H 0.7933 0.1527 0.1877 0.045 Uiso 1 1 calc R . .
C32 C 0.9476(5) -0.1293(4) 0.12555(17) 0.0465(15) Uani 1 1 d . . .
N2 N 0.9488(5) -0.1961(4) 0.11270(18) 0.0651(16) Uani 1 1 d . . .
C33 C 0.6791(4) 0.5614(4) 0.30285(15) 0.0347(12) Uani 1 1 d . . .
C34 C 0.6687(6) 0.4945(5) 0.33561(19) 0.0622(18) Uani 1 1 d . . .
H34A H 0.6263 0.4675 0.3251 0.093 Uiso 1 1 calc R . .
H34B H 0.6372 0.5303 0.3607 0.093 Uiso 1 1 calc R . .
H34C H 0.7358 0.4431 0.3419 0.093 Uiso 1 1 calc R . .
C35 C 0.5707(4) 0.6416(5) 0.2947(2) 0.0524(16) Uani 1 1 d . . .
H35A H 0.5738 0.6846 0.2732 0.079 Uiso 1 1 calc R . .
H35B H 0.5419 0.6773 0.3201 0.079 Uiso 1 1 calc R . .
H35C H 0.5280 0.6136 0.2858 0.079 Uiso 1 1 calc R . .
C36 C 0.7409(5) 0.6079(6) 0.3171(2) 0.072(2) Uani 1 1 d . . .
H36A H 0.8087 0.5589 0.3242 0.108 Uiso 1 1 calc R . .
H36B H 0.7079 0.6465 0.3413 0.108 Uiso 1 1 calc R . .
H36C H 0.7463 0.6486 0.2950 0.108 Uiso 1 1 calc R . .
S3 S 0.63502(9) 0.35896(9) 0.18851(4) 0.0286(3) Uani 1 1 d . . .
C37 C 0.6398(3) 0.3739(3) 0.13437(14) 0.0254(10) Uani 1 1 d . . .
C38 C 0.6088(3) 0.4645(3) 0.11600(15) 0.0280(10) Uani 1 1 d . . .
C39 C 0.6102(4) 0.4707(3) 0.07302(15) 0.0301(11) Uani 1 1 d . . .
C40 C 0.6299(4) 0.3910(3) 0.04966(15) 0.0320(11) Uani 1 1 d . . .
H40 H 0.6279 0.3972 0.0205 0.038 Uiso 1 1 calc R . .
C41 C 0.6524(3) 0.3031(3) 0.06729(15) 0.0274(10) Uani 1 1 d . . .
C42 C 0.6592(3) 0.2966(3) 0.11005(14) 0.0252(10) Uani 1 1 d . . .
H42 H 0.6779 0.2367 0.1230 0.030 Uiso 1 1 calc R . .
O3 O 0.5771(3) 0.5459(2) 0.13872(11) 0.0333(8) Uani 1 1 d . . .
C43 C 0.4697(4) 0.5831(4) 0.1483(2) 0.0540(17) Uani 1 1 d . . .
H43A H 0.4597 0.5461 0.1714 0.065 Uiso 1 1 calc R . .
H43B H 0.4344 0.5768 0.1241 0.065 Uiso 1 1 calc R . .
C44 C 0.4258(4) 0.6864(4) 0.16006(19) 0.0417(13) Uani 1 1 d . . .
C45 C 0.3811(5) 0.7573(4) 0.13096(19) 0.0475(14) Uani 1 1 d . . .
H45 H 0.3821 0.7412 0.1029 0.057 Uiso 1 1 calc R . .
C46 C 0.3342(5) 0.8530(4) 0.1424(2) 0.0490(15) Uani 1 1 d . . .
H46 H 0.3011 0.9015 0.1224 0.059 Uiso 1 1 calc R . .
C47 C 0.3363(4) 0.8764(4) 0.18246(19) 0.0425(14) Uani 1 1 d . . .
C48 C 0.3814(5) 0.8062(4) 0.2128(2) 0.0541(16) Uani 1 1 d . . .
H48 H 0.3820 0.8222 0.2407 0.065 Uiso 1 1 calc R . .
C49 C 0.4254(5) 0.7118(4) 0.2002(2) 0.0536(16) Uani 1 1 d . . .
H49 H 0.4565 0.6629 0.2202 0.064 Uiso 1 1 calc R . .
C50 C 0.2886(5) 0.9756(5) 0.1944(2) 0.0551(16) Uani 1 1 d . . .
N3 N 0.2493(5) 1.0544(4) 0.2023(2) 0.0762(19) Uani 1 1 d . . .
C51 C 0.6625(4) 0.2187(3) 0.04148(14) 0.0304(11) Uani 1 1 d . . .
C52 C 0.6919(5) 0.2269(4) -0.00294(16) 0.0448(14) Uani 1 1 d . . .
H52A H 0.6415 0.2869 -0.0149 0.067 Uiso 1 1 calc R . .
H52B H 0.6946 0.1736 -0.0186 0.067 Uiso 1 1 calc R . .
H52C H 0.7584 0.2257 -0.0041 0.067 Uiso 1 1 calc R . .
C53 C 0.7428(5) 0.1238(4) 0.05922(17) 0.0423(13) Uani 1 1 d . . .
H53A H 0.7461 0.0712 0.0428 0.063 Uiso 1 1 calc R . .
H53B H 0.7244 0.1164 0.0878 0.063 Uiso 1 1 calc R . .
H53C H 0.8090 0.1233 0.0583 0.063 Uiso 1 1 calc R . .
C54 C 0.5591(4) 0.2193(5) 0.04298(19) 0.0472(15) Uani 1 1 d . . .
H54A H 0.5081 0.2793 0.0313 0.071 Uiso 1 1 calc R . .
H54B H 0.5403 0.2129 0.0716 0.071 Uiso 1 1 calc R . .
H54C H 0.5626 0.1662 0.0270 0.071 Uiso 1 1 calc R . .
S4 S 0.57035(11) 0.58006(9) 0.04626(4) 0.0405(3) Uani 1 1 d . . .
C55 C 0.6494(4) 0.6296(3) 0.06127(15) 0.0301(11) Uani 1 1 d . . .
C56 C 0.7552(4) 0.5782(3) 0.06252(14) 0.0280(10) Uani 1 1 d . . .
C57 C 0.8118(4) 0.6262(3) 0.06928(14) 0.0275(10) Uani 1 1 d . . .
C58 C 0.7642(4) 0.7244(3) 0.07411(14) 0.0301(11) Uani 1 1 d . . .
H58 H 0.8037 0.7564 0.0785 0.036 Uiso 1 1 calc R . .
C59 C 0.6591(4) 0.7764(3) 0.07254(15) 0.0343(12) Uani 1 1 d . . .
C60 C 0.6041(4) 0.7269(3) 0.06608(15) 0.0348(12) Uani 1 1 d . . .
H60 H 0.5324 0.7614 0.0649 0.042 Uiso 1 1 calc R . .
O4 O 0.8019(3) 0.4805(2) 0.05979(10) 0.0299(7) Uani 1 1 d . . .
C61 C 0.8393(4) 0.4417(3) 0.01970(15) 0.0382(13) Uani 1 1 d . . .
H61A H 0.8832 0.4683 0.0079 0.046 Uiso 1 1 calc R . .
H61B H 0.7822 0.4578 0.0010 0.046 Uiso 1 1 calc R . .
C62 C 0.8984(4) 0.3362(3) 0.02468(15) 0.0295(11) Uani 1 1 d . . .
C63 C 0.9542(4) 0.2807(4) -0.00839(15) 0.0351(12) Uani 1 1 d . . .
H63 H 0.9567 0.3109 -0.0337 0.042 Uiso 1 1 calc R . .
C64 C 1.0054(4) 0.1840(4) -0.00530(16) 0.0401(13) Uani 1 1 d . . .
H64 H 1.0424 0.1473 -0.0283 0.048 Uiso 1 1 calc R . .
C65 C 1.0027(4) 0.1397(3) 0.03212(16) 0.0358(12) Uani 1 1 d . . .
C66 C 0.9490(4) 0.1944(4) 0.06516(16) 0.0353(12) Uani 1 1 d . . .
H66 H 0.9484 0.1644 0.0907 0.042 Uiso 1 1 calc R . .
C67 C 0.8964(4) 0.2912(3) 0.06161(15) 0.0322(11) Uani 1 1 d . . .
H67 H 0.8584 0.3277 0.0845 0.039 Uiso 1 1 calc R . .
C68 C 1.0573(5) 0.0376(4) 0.03698(18) 0.0514(16) Uani 1 1 d . . .
N4 N 1.1013(5) -0.0418(4) 0.04278(19) 0.079(2) Uani 1 1 d . . .
C69 C 0.6051(6) 0.8850(4) 0.0789(2) 0.0706(11) Uani 1 1 d . . .
C70 C 0.6738(6) 0.9293(4) 0.0732(2) 0.0706(11) Uani 1 1 d . . .
H70A H 0.7217 0.9096 0.0958 0.106 Uiso 1 1 calc R . .
H70B H 0.6338 0.9987 0.0731 0.106 Uiso 1 1 calc R . .
H70C H 0.7111 0.9090 0.0470 0.106 Uiso 1 1 calc R . .
C71 C 0.5188(6) 0.9309(4) 0.0473(2) 0.0706(11) Uani 1 1 d . . .
H71A H 0.4902 1.0002 0.0484 0.106 Uiso 1 1 calc R . .
H71B H 0.4657 0.9121 0.0541 0.106 Uiso 1 1 calc R . .
H71C H 0.5460 0.9093 0.0196 0.106 Uiso 1 1 calc R . .
C72 C 0.5489(6) 0.9080(4) 0.1207(2) 0.0706(11) Uani 1 1 d . . .
H72A H 0.5980 0.8821 0.1428 0.106 Uiso 1 1 calc R . .
H72B H 0.5025 0.8797 0.1224 0.106 Uiso 1 1 calc R . .
H72C H 0.5103 0.9771 0.1236 0.106 Uiso 1 1 calc R . .
S5 S 0.38218(9) 0.52992(9) 0.27001(4) 0.0291(3) Uani 1 1 d . . .
C73 C 0.4382(3) 0.4459(3) 0.31057(14) 0.0252(10) Uani 1 1 d . . .
C74 C 0.4178(3) 0.4686(3) 0.35235(14) 0.0278(10) Uani 1 1 d . . .
C75 C 0.4773(4) 0.4040(4) 0.38136(15) 0.0332(12) Uani 1 1 d . . .
C76 C 0.5577(4) 0.3166(4) 0.36918(16) 0.0374(12) Uani 1 1 d . . .
H76 H 0.5981 0.2727 0.3896 0.045 Uiso 1 1 calc R . .
C77 C 0.5791(4) 0.2931(3) 0.32784(15) 0.0319(11) Uani 1 1 d . A .
C78 C 0.5176(3) 0.3585(3) 0.29892(15) 0.0284(10) Uani 1 1 d . . .
H78 H 0.5298 0.3434 0.2705 0.034 Uiso 1 1 calc R . .
O5 O 0.3364(2) 0.5532(2) 0.36396(10) 0.0289(7) Uani 1 1 d . . .
C79 C 0.3607(4) 0.6282(4) 0.37124(18) 0.0375(12) Uani 1 1 d . . .
H79A H 0.3850 0.6459 0.3454 0.045 Uiso 1 1 calc R . .
H79B H 0.4152 0.6076 0.3916 0.045 Uiso 1 1 calc R . .
C80 C 0.2673(4) 0.7127(3) 0.38739(14) 0.0298(11) Uani 1 1 d . . .
C81 C 0.1772(4) 0.7106(4) 0.39434(15) 0.0358(12) Uani 1 1 d . . .
H81 H 0.1723 0.6542 0.3890 0.043 Uiso 1 1 calc R . .
C82 C 0.0933(4) 0.7894(4) 0.40899(18) 0.0439(14) Uani 1 1 d . . .
H82 H 0.0310 0.7871 0.4134 0.053 Uiso 1 1 calc R . .
C83 C 0.1001(5) 0.8724(4) 0.41726(18) 0.0465(15) Uani 1 1 d . . .
C84 C 0.1922(5) 0.8741(4) 0.41114(19) 0.0465(15) Uani 1 1 d . . .
H84 H 0.1986 0.9294 0.4174 0.056 Uiso 1 1 calc R . .
C85 C 0.2738(4) 0.7951(4) 0.39593(18) 0.0434(14) Uani 1 1 d . . .
H85 H 0.3362 0.7970 0.3911 0.052 Uiso 1 1 calc R . .
C86 C 0.0116(6) 0.9565(5) 0.4297(3) 0.074(2) Uani 1 1 d . . .
N5 N -0.0590(6) 1.0234(6) 0.4392(4) 0.138(4) Uani 1 1 d . . .
C87 C 0.6700(5) 0.1993(4) 0.3153(2) 0.0549(10) Uani 1 1 d . . .
C88 C 0.7546(7) 0.2239(7) 0.2987(3) 0.0549(10) Uani 0.661(6) 1 d P A 1
H88A H 0.8166 0.1651 0.2933 0.082 Uiso 0.661(6) 1 calc PR A 1
H88B H 0.7677 0.2611 0.3192 0.082 Uiso 0.661(6) 1 calc PR A 1
H88C H 0.7327 0.2610 0.2731 0.082 Uiso 0.661(6) 1 calc PR A 1
C89 C 0.6432(7) 0.1561(6) 0.2783(3) 0.0549(10) Uani 0.661(6) 1 d P A 1
H89A H 0.6198 0.2026 0.2556 0.082 Uiso 0.661(6) 1 calc PR A 1
H89B H 0.5895 0.1392 0.2865 0.082 Uiso 0.661(6) 1 calc PR A 1
H89C H 0.7033 0.0989 0.2692 0.082 Uiso 0.661(6) 1 calc PR A 1
C90 C 0.7082(8) 0.1283(7) 0.3489(3) 0.0549(10) Uani 0.661(6) 1 d P A 1
H90A H 0.7611 0.0683 0.3381 0.082 Uiso 0.661(6) 1 calc PR A 1
H90B H 0.6525 0.1181 0.3607 0.082 Uiso 0.661(6) 1 calc PR A 1
H90C H 0.7364 0.1514 0.3703 0.082 Uiso 0.661(6) 1 calc PR A 1
C88A C 0.6365(14) 0.1208(12) 0.3188(6) 0.0549(10) Uani 0.339(6) 1 d P A 2
H88D H 0.5782 0.1371 0.3013 0.082 Uiso 0.339(6) 1 calc PR A 2
H88E H 0.6176 0.1151 0.3475 0.082 Uiso 0.339(6) 1 calc PR A 2
H88F H 0.6924 0.0603 0.3100 0.082 Uiso 0.339(6) 1 calc PR A 2
C89A C 0.7069(15) 0.1999(13) 0.2729(6) 0.0549(10) Uani 0.339(6) 1 d P A 2
H89D H 0.7680 0.1401 0.2677 0.082 Uiso 0.339(6) 1 calc PR A 2
H89E H 0.7229 0.2532 0.2691 0.082 Uiso 0.339(6) 1 calc PR A 2
H89F H 0.6546 0.2067 0.2536 0.082 Uiso 0.339(6) 1 calc PR A 2
C90A C 0.7557(14) 0.1692(13) 0.3484(6) 0.0549(10) Uani 0.339(6) 1 d P A 2
H90D H 0.8140 0.1097 0.3400 0.082 Uiso 0.339(6) 1 calc PR A 2
H90E H 0.7294 0.1599 0.3752 0.082 Uiso 0.339(6) 1 calc PR A 2
H90F H 0.7768 0.2192 0.3504 0.082 Uiso 0.339(6) 1 calc PR A 2
S6 S 0.47234(10) 0.42884(11) 0.43468(4) 0.0453(4) Uani 1 1 d . . .
C91 C 0.3438(4) 0.4834(4) 0.45078(14) 0.0325(11) Uani 1 1 d . . .
C92 C 0.2792(4) 0.4440(3) 0.44349(14) 0.0332(12) Uani 1 1 d . . .
C93 C 0.1809(4) 0.4858(4) 0.46091(14) 0.0329(11) Uani 1 1 d . . .
C94 C 0.1524(4) 0.5636(4) 0.48697(14) 0.0317(11) Uani 1 1 d . . .
H94 H 0.0863 0.5915 0.4990 0.038 Uiso 1 1 calc R . .
C95 C 0.2171(4) 0.6011(4) 0.49585(14) 0.0318(11) Uani 1 1 d . . .
C96 C 0.3126(4) 0.5605(4) 0.47678(14) 0.0328(11) Uani 1 1 d . . .
H96 H 0.3576 0.5863 0.4817 0.039 Uiso 1 1 calc R . .
O6 O 0.3104(3) 0.3626(2) 0.41950(10) 0.0397(9) Uani 1 1 d . . .
C97 C 0.3614(6) 0.2779(4) 0.4447(2) 0.065(2) Uani 1 1 d . . .
H97A H 0.4239 0.2758 0.4555 0.078 Uiso 1 1 calc R . .
H97B H 0.3170 0.2804 0.4684 0.078 Uiso 1 1 calc R . .
C98 C 0.3872(8) 0.1926(6) 0.4215(3) 0.0995(11) Uani 1 1 d . . .
C99 C 0.3967(8) 0.1864(6) 0.3792(3) 0.0995(11) Uani 1 1 d . . .
H99 H 0.3875 0.2404 0.3630 0.119 Uiso 1 1 calc R . .
C100 C 0.4200(8) 0.0997(6) 0.3599(3) 0.0995(11) Uani 1 1 d . . .
H100 H 0.4308 0.0937 0.3310 0.119 Uiso 1 1 calc R . .
C101 C 0.4270(8) 0.0209(6) 0.3846(3) 0.0995(11) Uani 1 1 d . . .
C102 C 0.4120(8) 0.0285(6) 0.4270(3) 0.0995(11) Uani 1 1 d . . .
H102 H 0.4168 -0.0240 0.4433 0.119 Uiso 1 1 calc R . .
C103 C 0.3904(8) 0.1125(6) 0.4447(3) 0.0995(11) Uani 1 1 d . . .
H103 H 0.3769 0.1189 0.4735 0.119 Uiso 1 1 calc R . .
C104 C 0.4457(8) -0.0676(6) 0.3677(3) 0.0995(11) Uani 1 1 d . . .
N6 N 0.4581(6) -0.1389(5) 0.3532(2) 0.0995(11) Uani 1 1 d . . .
C105 C 0.1873(4) 0.6825(4) 0.52683(15) 0.0351(12) Uani 1 1 d . . .
C106 C 0.2438(5) 0.7418(4) 0.51758(19) 0.0476(14) Uani 1 1 d . . .
H10A H 0.3164 0.7021 0.5216 0.071 Uiso 1 1 calc R . .
H10B H 0.2186 0.7960 0.5362 0.071 Uiso 1 1 calc R . .
H10C H 0.2323 0.7649 0.4891 0.071 Uiso 1 1 calc R . .
C107 C 0.2177(6) 0.6376(5) 0.56957(18) 0.0621(19) Uani 1 1 d . . .
H10D H 0.2909 0.5964 0.5698 0.093 Uiso 1 1 calc R . .
H10E H 0.1822 0.5998 0.5763 0.093 Uiso 1 1 calc R . .
H10F H 0.1994 0.6877 0.5900 0.093 Uiso 1 1 calc R . .
C108 C 0.0732(4) 0.7494(5) 0.5262(2) 0.0515(16) Uani 1 1 d . . .
H10G H 0.0581 0.8059 0.5425 0.077 Uiso 1 1 calc R . .
H10H H 0.0363 0.7165 0.5380 0.077 Uiso 1 1 calc R . .
H10I H 0.0524 0.7686 0.4978 0.077 Uiso 1 1 calc R . .
S7 S 0.09859(13) 0.43402(13) 0.45754(4) 0.0518(4) Uani 1 1 d . . .
C109 C 0.0448(3) 0.4737(3) 0.33536(15) 0.0294(11) Uani 1 1 d . . .
C110 C 0.0538(4) 0.4920(4) 0.37641(16) 0.0324(11) Uani 1 1 d . . .
C111 C 0.0898(4) 0.4166(4) 0.40414(15) 0.0354(12) Uani 1 1 d . . .
C112 C 0.1068(4) 0.3284(4) 0.39242(16) 0.0382(12) Uani 1 1 d . . .
H112 H 0.1327 0.2778 0.4120 0.046 Uiso 1 1 calc R . .
C113 C 0.0877(4) 0.3090(4) 0.35266(15) 0.0347(12) Uani 1 1 d . . .
C114 C 0.0604(4) 0.3834(4) 0.32412(16) 0.0351(12) Uani 1 1 d . . .
H114 H 0.0523 0.3722 0.2962 0.042 Uiso 1 1 calc R . .
O7 O 0.0227(3) 0.5845(3) 0.38937(13) 0.0490(9) Uani 1 1 d . . .
C115 C -0.0831(4) 0.6224(4) 0.4026(2) 0.0490(9) Uani 1 1 d . . .
H11A H -0.0888 0.5852 0.4266 0.059 Uiso 1 1 calc R . .
H11B H -0.1232 0.6165 0.3801 0.059 Uiso 1 1 calc R . .
C116 C -0.1237(3) 0.7234(2) 0.41400(13) 0.0413(13) Uani 1 1 d G . .
C117 C -0.1240(3) 0.7462(4) 0.45504(11) 0.0614(18) Uani 1 1 d G . .
H117 H -0.0911 0.6972 0.4748 0.074 Uiso 1 1 calc R . .
C118 C -0.1725(4) 0.8406(5) 0.46711(16) 0.090(3) Uani 1 1 d G . .
H118 H -0.1726 0.8562 0.4952 0.108 Uiso 1 1 calc R . .
C119 C -0.2206(5) 0.9122(3) 0.4381(3) 0.108(4) Uani 1 1 d G . .
C120 C -0.2204(5) 0.8894(3) 0.3971(2) 0.138(6) Uani 1 1 d G . .
H120 H -0.2533 0.9384 0.3773 0.166 Uiso 1 1 calc R . .
C121 C -0.1719(4) 0.7950(4) 0.38503(11) 0.089(3) Uani 1 1 d G . .
H121 H -0.1717 0.7795 0.3570 0.107 Uiso 1 1 calc R . .
C122 C -0.2877(9) 1.0142(8) 0.4432(5) 0.130(5) Uani 1 1 d . . .
N7 N -0.3389(9) 1.0912(8) 0.4506(5) 0.168(5) Uani 1 1 d . . .
C123 C 0.0929(4) 0.2139(4) 0.34014(17) 0.0416(13) Uani 1 1 d . . .
C124 C 0.1643(5) 0.1727(4) 0.30298(19) 0.0518(16) Uani 1 1 d . . .
H12A H 0.2323 0.1626 0.3099 0.078 Uiso 1 1 calc R . .
H12B H 0.1396 0.2171 0.2797 0.078 Uiso 1 1 calc R . .
H12C H 0.1669 0.1119 0.2956 0.078 Uiso 1 1 calc R . .
C125 C -0.0143(5) 0.2323(5) 0.3288(2) 0.0603(18) Uani 1 1 d . . .
H12D H -0.0128 0.1727 0.3203 0.091 Uiso 1 1 calc R . .
H12E H -0.0386 0.2787 0.3062 0.091 Uiso 1 1 calc R . .
H12F H -0.0598 0.2571 0.3528 0.091 Uiso 1 1 calc R . .
C126 C 0.1304(6) 0.1413(4) 0.37503(19) 0.0576(18) Uani 1 1 d . . .
H12G H 0.1968 0.1326 0.3836 0.086 Uiso 1 1 calc R . .
H12H H 0.1363 0.0806 0.3656 0.086 Uiso 1 1 calc R . .
H12I H 0.0823 0.1639 0.3984 0.086 Uiso 1 1 calc R . .
S8 S -0.00381(10) 0.56723(9) 0.29785(4) 0.0379(3) Uani 1 1 d . . .
C127 C 0.0846(4) 0.6127(3) 0.29452(14) 0.0283(10) Uani 1 1 d . . .
C128 C 0.1878(3) 0.5560(3) 0.28656(14) 0.0259(10) Uani 1 1 d . . .
C129 C 0.2516(3) 0.5983(3) 0.28250(13) 0.0252(10) Uani 1 1 d . . .
C130 C 0.2120(4) 0.6966(3) 0.28219(14) 0.0276(10) Uani 1 1 d . . .
H130 H 0.2566 0.7242 0.2787 0.033 Uiso 1 1 calc R . .
C131 C 0.1082(4) 0.7558(3) 0.28693(14) 0.0286(11) Uani 1 1 d . . .
C132 C 0.0468(4) 0.7114(3) 0.29450(15) 0.0297(11) Uani 1 1 d . . .
H132 H -0.0234 0.7499 0.2998 0.036 Uiso 1 1 calc R . .
O8 O 0.2277(2) 0.4587(2) 0.28232(10) 0.0316(8) Uani 1 1 d . . .
C133 C 0.2075(5) 0.4332(4) 0.2422(2) 0.0540(17) Uani 1 1 d . . .
H13A H 0.1901 0.4871 0.2226 0.065 Uiso 1 1 calc R . .
H13B H 0.1496 0.4185 0.2443 0.065 Uiso 1 1 calc R . .
C134 C 0.2997(4) 0.3484(4) 0.22694(17) 0.0408(13) Uani 1 1 d . . .
C135 C 0.3165(5) 0.2594(5) 0.2384(2) 0.069(2) Uani 1 1 d . . .
H135 H 0.2685 0.2523 0.2562 0.083 Uiso 1 1 calc R . .
C136 C 0.3995(6) 0.1801(5) 0.2255(3) 0.080(2) Uani 1 1 d . . .
H136 H 0.4101 0.1189 0.2346 0.095 Uiso 1 1 calc R . .
C137 C 0.4676(5) 0.1904(7) 0.1990(3) 0.071(2) Uani 1 1 d . . .
C138 C 0.4513(6) 0.2776(8) 0.1856(2) 0.081(3) Uani 1 1 d . . .
H138 H 0.4980 0.2839 0.1668 0.097 Uiso 1 1 calc R . .
C139 C 0.3671(6) 0.3576(6) 0.1992(2) 0.0616(19) Uani 1 1 d . . .
H139 H 0.3555 0.4188 0.1895 0.074 Uiso 1 1 calc R . .
C140 C 0.5580(6) 0.1069(8) 0.1863(4) 0.121(5) Uani 1 1 d . . .
N8 N 0.6323(5) 0.0354(5) 0.1794(2) 0.0767(15) Uani 1 1 d . . .
C141 C 0.0641(6) 0.8627(6) 0.2825(3) 0.0767(15) Uani 1 1 d . . .
C142 C 0.1378(7) 0.8998(5) 0.2964(4) 0.092(3) Uani 1 1 d . . .
H14A H 0.1928 0.8832 0.2759 0.138 Uiso 1 1 calc R . .
H14B H 0.1661 0.8708 0.3229 0.138 Uiso 1 1 calc R . .
H14C H 0.1014 0.9690 0.2991 0.138 Uiso 1 1 calc R . .
C143 C 0.0467(7) 0.8853(5) 0.2370(4) 0.100 Uani 1 1 d . . .
H14D H 0.1115 0.8552 0.2219 0.150 Uiso 1 1 calc R . .
H14E H 0.0158 0.9543 0.2327 0.150 Uiso 1 1 calc R . .
H14F H 0.0014 0.8611 0.2271 0.150 Uiso 1 1 calc R . .
C144 C -0.0330(7) 0.9137(5) 0.3088(4) 0.107(4) Uani 1 1 d . . .
H14G H -0.0464 0.9795 0.3132 0.160 Uiso 1 1 calc R . .
H14H H -0.0247 0.8809 0.3354 0.160 Uiso 1 1 calc R . .
H14I H -0.0900 0.9134 0.2945 0.160 Uiso 1 1 calc R . .
C145 C 0.1657(6) 0.6259(5) 0.1208(2) 0.0674(19) Uani 1 1 d . . .
H145 H 0.0915 0.6583 0.1154 0.081 Uiso 1 1 calc R . .
Cl1 Cl 0.2245(3) 0.6698(3) 0.08567(8) 0.1473(15) Uani 1 1 d . . .
Cl2 Cl 0.2087(2) 0.50410(17) 0.11602(9) 0.1117(9) Uani 1 1 d . . .
Cl3 Cl 0.1825(2) 0.65279(16) 0.17068(6) 0.0901(7) Uani 1 1 d . . .
Cl4 Cl 0.5437(4) 0.2028(4) 0.53040(17) 0.0785(19) Uani 0.542(11) 1 d PD B 1
Cl5 Cl 0.3442(6) 0.2608(10) 0.5632(2) 0.140(5) Uani 0.542(11) 1 d PD B 1
Cl6 Cl 0.4331(6) 0.3894(4) 0.55317(14) 0.105(2) Uani 0.542(11) 1 d PD B 1
Cl4A Cl 0.3399(16) 0.3866(7) 0.5547(3) 0.224(10) Uani 0.458(11) 1 d PD B 2
Cl5A Cl 0.5251(11) 0.2537(19) 0.5332(4) 0.280(14) Uani 0.458(11) 1 d PD B 2
Cl6A Cl 0.3793(13) 0.2128(14) 0.5608(7) 0.221(9) Uani 0.458(11) 1 d PD B 2
C146 C 0.4448(7) 0.2800(6) 0.5658(3) 0.105(3) Uani 1 1 d D . .
H146 H 0.4712 0.2640 0.5944 0.126 Uiso 1 1 calc R B 1

loop_
_atom_site_aniso_label
_atom_site_aniso_U_11
_atom_site_aniso_U_22
_atom_site_aniso_U_33
_atom_site_aniso_U_23
_atom_site_aniso_U_13
_atom_site_aniso_U_12
S1 0.0370(7) 0.0233(7) 0.0446(7) 0.0072(5) 0.0071(5) -0.0175(6)
C1 0.024(2) 0.022(2) 0.036(3) 0.0020(19) 0.0003(19) -0.012(2)
C2 0.024(2) 0.022(2) 0.032(2) -0.0047(19) 0.0067(18) -0.0154(19)
C3 0.024(2) 0.020(2) 0.029(2) -0.0071(18) 0.0067(18) -0.0135(19)
C4 0.028(2) 0.024(3) 0.032(2) -0.0022(19) 0.0009(19) -0.013(2)
C5 0.030(2) 0.022(2) 0.029(2) -0.0063(19) 0.0073(19) -0.014(2)
C6 0.031(3) 0.024(3) 0.032(2) -0.0019(19) 0.0075(19) -0.015(2)
O1 0.0281(17) 0.0193(17) 0.0369(18) -0.0055(13) 0.0074(14) -0.0107(14)
C7 0.042(3) 0.023(3) 0.059(3) -0.014(2) 0.005(3) -0.018(2)
C8 0.053(3) 0.017(3) 0.039(3) -0.003(2) 0.007(2) -0.007(2)
C9 0.051(4) 0.031(3) 0.061(4) 0.004(3) 0.020(3) -0.008(3)
C10 0.055(4) 0.047(4) 0.070(5) 0.011(3) 0.026(3) 0.003(3)
C11 0.103(7) 0.026(4) 0.067(5) -0.012(3) 0.037(4) -0.006(4)
C12 0.123(8) 0.038(4) 0.069(5) -0.026(4) 0.002(5) -0.007(5)
C13 0.084(5) 0.034(3) 0.063(4) -0.017(3) -0.001(4) -0.017(3)
C14 0.113 0.029 0.068 0.000 0.038 0.000
N1 0.113 0.029 0.068 0.000 0.038 0.000
C15 0.037(3) 0.031(3) 0.035(3) -0.006(2) 0.010(2) -0.008(2)
C16 0.090(6) 0.080(6) 0.063(5) -0.001(4) 0.044(4) 0.029(5)
C17 0.027(3) 0.071(5) 0.106(6) -0.034(4) 0.011(3) -0.014(3)
C18 0.057(4) 0.048(4) 0.105(6) -0.038(4) 0.020(4) -0.017(3)
S2 0.0265(6) 0.0366(7) 0.0271(6) -0.0037(5) 0.0041(5) -0.0171(5)
C19 0.030(2) 0.024(2) 0.023(2) -0.0015(18) 0.0037(18) -0.013(2)
C20 0.030(2) 0.016(2) 0.022(2) -0.0012(16) 0.0046(17) -0.0129(19)
C21 0.031(2) 0.017(2) 0.028(2) 0.0012(17) 0.0030(18) -0.014(2)
C22 0.028(2) 0.027(3) 0.032(2) -0.0044(19) 0.0080(19) -0.015(2)
C23 0.034(3) 0.027(3) 0.025(2) -0.0065(19) 0.0094(19) -0.019(2)
C24 0.032(2) 0.030(3) 0.023(2) -0.0054(18) 0.0041(18) -0.020(2)
O2 0.0308(17) 0.0190(16) 0.0260(16) -0.0020(12) 0.0022(13) -0.0091(14)
C25 0.049(3) 0.021(3) 0.050(3) 0.005(2) -0.018(3) -0.014(2)
C26 0.034(3) 0.020(2) 0.030(2) 0.0053(19) -0.006(2) -0.008(2)
C27 0.042(3) 0.037(3) 0.040(3) 0.005(2) -0.002(2) -0.025(3)
C28 0.042(3) 0.027(3) 0.036(3) -0.004(2) 0.008(2) -0.011(2)
C29 0.051(3) 0.023(3) 0.031(3) 0.003(2) -0.010(2) -0.016(2)
C30 0.044(3) 0.035(3) 0.049(3) 0.005(2) -0.009(2) -0.021(3)
C31 0.032(3) 0.027(3) 0.044(3) 0.005(2) 0.001(2) -0.006(2)
C32 0.071(4) 0.028(3) 0.043(3) 0.004(2) -0.013(3) -0.025(3)
N2 0.093(4) 0.045(3) 0.066(4) -0.006(3) -0.013(3) -0.038(3)
C33 0.045(3) 0.038(3) 0.028(2) -0.011(2) 0.010(2) -0.026(3)
C34 0.075(5) 0.072(5) 0.041(3) -0.013(3) 0.016(3) -0.034(4)
C35 0.046(3) 0.057(4) 0.055(4) -0.021(3) 0.014(3) -0.024(3)
C36 0.058(4) 0.108(6) 0.071(4) -0.063(4) 0.029(3) -0.055(4)
S3 0.0342(6) 0.0278(7) 0.0321(6) -0.0023(5) 0.0051(5) -0.0216(5)
C37 0.024(2) 0.022(2) 0.035(2) 0.0022(19) 0.0020(18) -0.015(2)
C38 0.024(2) 0.017(2) 0.046(3) -0.001(2) -0.002(2) -0.0119(19)
C39 0.031(3) 0.022(3) 0.041(3) 0.005(2) -0.009(2) -0.015(2)
C40 0.035(3) 0.028(3) 0.036(3) 0.005(2) -0.006(2) -0.017(2)
C41 0.027(2) 0.022(2) 0.039(3) -0.001(2) -0.0010(19) -0.017(2)
C42 0.026(2) 0.017(2) 0.036(3) 0.0037(18) -0.0012(19) -0.0134(19)
O3 0.0369(19) 0.0177(17) 0.048(2) -0.0035(14) 0.0017(15) -0.0151(15)
C43 0.037(3) 0.026(3) 0.102(5) -0.011(3) 0.011(3) -0.018(3)
C44 0.033(3) 0.027(3) 0.065(4) -0.005(3) 0.009(3) -0.013(2)
C45 0.058(4) 0.036(3) 0.055(4) -0.009(3) 0.005(3) -0.026(3)
C46 0.055(4) 0.028(3) 0.062(4) 0.006(3) 0.004(3) -0.018(3)
C47 0.038(3) 0.022(3) 0.064(4) -0.008(2) 0.009(3) -0.011(2)
C48 0.055(4) 0.039(4) 0.058(4) -0.004(3) 0.001(3) -0.013(3)
C49 0.057(4) 0.027(3) 0.076(5) 0.017(3) -0.011(3) -0.018(3)
C50 0.050(4) 0.037(4) 0.072(4) -0.006(3) -0.001(3) -0.014(3)
N3 0.082(4) 0.036(3) 0.099(5) -0.014(3) -0.009(4) -0.016(3)
C51 0.038(3) 0.026(3) 0.031(2) -0.004(2) -0.002(2) -0.017(2)
C52 0.058(4) 0.034(3) 0.036(3) -0.005(2) 0.005(2) -0.015(3)
C53 0.063(4) 0.023(3) 0.047(3) -0.001(2) -0.008(3) -0.024(3)
C54 0.044(3) 0.053(4) 0.055(3) -0.017(3) 0.002(3) -0.030(3)
S4 0.0483(8) 0.0273(7) 0.0553(8) 0.0181(6) -0.0195(6) -0.0252(6)
C55 0.038(3) 0.019(2) 0.039(3) 0.007(2) -0.003(2) -0.018(2)
C56 0.043(3) 0.014(2) 0.033(3) 0.0066(18) -0.001(2) -0.018(2)
C57 0.040(3) 0.021(2) 0.028(2) 0.0056(18) 0.004(2) -0.020(2)
C58 0.042(3) 0.021(3) 0.033(3) 0.0045(19) -0.002(2) -0.020(2)
C59 0.054(3) 0.018(2) 0.031(3) 0.0016(19) 0.008(2) -0.017(2)
C60 0.044(3) 0.020(3) 0.042(3) 0.008(2) -0.001(2) -0.016(2)
O4 0.0411(19) 0.0126(16) 0.0360(18) -0.0016(13) 0.0042(14) -0.0124(14)
C61 0.058(3) 0.021(3) 0.034(3) 0.001(2) 0.000(2) -0.016(2)
C62 0.038(3) 0.019(2) 0.038(3) 0.001(2) 0.000(2) -0.019(2)
C63 0.055(3) 0.027(3) 0.033(3) -0.005(2) 0.009(2) -0.028(3)
C64 0.059(3) 0.035(3) 0.034(3) -0.011(2) 0.014(2) -0.028(3)
C65 0.044(3) 0.017(2) 0.047(3) -0.006(2) 0.006(2) -0.015(2)
C66 0.045(3) 0.025(3) 0.035(3) 0.003(2) 0.004(2) -0.016(2)
C67 0.044(3) 0.024(3) 0.028(2) -0.0043(19) 0.004(2) -0.016(2)
C68 0.066(4) 0.028(3) 0.048(3) -0.011(3) 0.020(3) -0.012(3)
N4 0.106(5) 0.029(3) 0.071(4) -0.005(3) 0.032(3) -0.006(3)
C69 0.093(3) 0.0212(16) 0.091(3) -0.0045(15) 0.016(2) -0.0212(17)
C70 0.093(3) 0.0212(16) 0.091(3) -0.0045(15) 0.016(2) -0.0212(17)
C71 0.093(3) 0.0212(16) 0.091(3) -0.0045(15) 0.016(2) -0.0212(17)
C72 0.093(3) 0.0212(16) 0.091(3) -0.0045(15) 0.016(2) -0.0212(17)
S5 0.0267(6) 0.0262(6) 0.0338(6) 0.0031(5) 0.0045(5) -0.0119(5)
C73 0.023(2) 0.021(2) 0.034(2) 0.0004(19) 0.0038(18) -0.0127(19)
C74 0.022(2) 0.024(3) 0.035(3) -0.0027(19) 0.0037(19) -0.0081(19)
C75 0.024(2) 0.038(3) 0.031(3) 0.000(2) 0.0050(19) -0.009(2)
C76 0.030(3) 0.033(3) 0.040(3) 0.005(2) 0.001(2) -0.006(2)
C77 0.026(2) 0.027(3) 0.037(3) 0.000(2) 0.009(2) -0.007(2)
C78 0.029(2) 0.021(2) 0.035(3) -0.0024(19) 0.009(2) -0.012(2)
O5 0.0242(16) 0.0216(17) 0.0351(18) -0.0057(13) 0.0041(13) -0.0057(14)
C79 0.034(3) 0.032(3) 0.051(3) -0.007(2) 0.004(2) -0.020(2)
C80 0.035(3) 0.026(3) 0.028(2) -0.0017(19) -0.003(2) -0.014(2)
C81 0.041(3) 0.026(3) 0.039(3) -0.006(2) 0.005(2) -0.013(2)
C82 0.042(3) 0.029(3) 0.056(3) -0.009(2) 0.011(3) -0.012(2)
C83 0.053(4) 0.026(3) 0.049(3) -0.010(2) 0.001(3) -0.008(3)
C84 0.055(4) 0.026(3) 0.062(4) -0.011(3) -0.005(3) -0.021(3)
C85 0.047(3) 0.035(3) 0.053(3) -0.005(3) -0.003(3) -0.024(3)
C86 0.060(4) 0.045(4) 0.112(6) -0.032(4) 0.009(4) -0.018(4)
N5 0.077(5) 0.064(5) 0.253(12) -0.083(6) 0.022(6) -0.012(4)
C87 0.047(2) 0.033(2) 0.066(2) -0.0028(17) 0.0140(18) -0.0030(16)
C88 0.047(2) 0.033(2) 0.066(2) -0.0028(17) 0.0140(18) -0.0030(16)
C89 0.047(2) 0.033(2) 0.066(2) -0.0028(17) 0.0140(18) -0.0030(16)
C90 0.047(2) 0.033(2) 0.066(2) -0.0028(17) 0.0140(18) -0.0030(16)
C88A 0.047(2) 0.033(2) 0.066(2) -0.0028(17) 0.0140(18) -0.0030(16)
C89A 0.047(2) 0.033(2) 0.066(2) -0.0028(17) 0.0140(18) -0.0030(16)
C90A 0.047(2) 0.033(2) 0.066(2) -0.0028(17) 0.0140(18) -0.0030(16)
S6 0.0307(7) 0.0592(10) 0.0303(7) -0.0061(6) -0.0005(5) -0.0068(6)
C91 0.033(3) 0.033(3) 0.025(2) 0.002(2) 0.002(2) -0.011(2)
C92 0.050(3) 0.021(3) 0.026(2) -0.0002(19) 0.004(2) -0.015(2)
C93 0.050(3) 0.028(3) 0.026(2) -0.001(2) 0.009(2) -0.024(2)
C94 0.034(3) 0.036(3) 0.025(2) -0.004(2) 0.005(2) -0.017(2)
C95 0.039(3) 0.030(3) 0.023(2) 0.0011(19) -0.001(2) -0.013(2)
C96 0.034(3) 0.037(3) 0.025(2) -0.002(2) 0.000(2) -0.015(2)
O6 0.055(2) 0.029(2) 0.0325(19) -0.0101(15) 0.0046(16) -0.0162(17)
C97 0.099(6) 0.028(3) 0.059(4) 0.007(3) -0.002(4) -0.021(3)
C98 0.125(3) 0.0515(17) 0.112(3) -0.0207(17) 0.033(2) -0.0325(19)
C99 0.125(3) 0.0515(17) 0.112(3) -0.0207(17) 0.033(2) -0.0325(19)
C100 0.125(3) 0.0515(17) 0.112(3) -0.0207(17) 0.033(2) -0.0325(19)
C101 0.125(3) 0.0515(17) 0.112(3) -0.0207(17) 0.033(2) -0.0325(19)
C102 0.125(3) 0.0515(17) 0.112(3) -0.0207(17) 0.033(2) -0.0325(19)
C103 0.125(3) 0.0515(17) 0.112(3) -0.0207(17) 0.033(2) -0.0325(19)
C104 0.125(3) 0.0515(17) 0.112(3) -0.0207(17) 0.033(2) -0.0325(19)
N6 0.125(3) 0.0515(17) 0.112(3) -0.0207(17) 0.033(2) -0.0325(19)
C105 0.043(3) 0.035(3) 0.028(2) -0.005(2) 0.003(2) -0.019(2)
C106 0.050(3) 0.044(4) 0.052(3) -0.011(3) 0.006(3) -0.024(3)
C107 0.095(5) 0.057(4) 0.032(3) -0.009(3) 0.003(3) -0.033(4)
C108 0.045(3) 0.052(4) 0.057(4) -0.021(3) 0.010(3) -0.021(3)
S7 0.0816(11) 0.0711(11) 0.0318(7) -0.0118(7) 0.0184(7) -0.0606(10)
C109 0.025(2) 0.023(3) 0.047(3) 0.000(2) 0.005(2) -0.017(2)
C110 0.035(3) 0.027(3) 0.045(3) -0.012(2) 0.010(2) -0.022(2)
C111 0.047(3) 0.039(3) 0.033(3) -0.009(2) 0.011(2) -0.031(3)
C112 0.049(3) 0.033(3) 0.040(3) 0.000(2) 0.010(2) -0.026(3)
C113 0.044(3) 0.026(3) 0.037(3) -0.001(2) 0.012(2) -0.019(2)
C114 0.041(3) 0.034(3) 0.035(3) -0.003(2) 0.004(2) -0.022(2)
O7 0.0399(17) 0.0386(19) 0.077(2) -0.0214(16) 0.0175(16) -0.0253(15)
C115 0.0399(17) 0.0386(19) 0.077(2) -0.0214(16) 0.0175(16) -0.0253(15)
C116 0.038(3) 0.037(3) 0.052(3) -0.010(3) 0.013(2) -0.019(3)
C117 0.045(4) 0.078(5) 0.064(4) 0.012(4) -0.006(3) -0.031(4)
C118 0.064(5) 0.144(9) 0.086(6) -0.073(6) 0.037(4) -0.066(6)
C119 0.091(7) 0.048(5) 0.196(12) -0.061(6) 0.066(7) -0.042(5)
C120 0.124(9) 0.043(5) 0.195(12) 0.039(6) 0.080(9) 0.001(5)
C121 0.082(6) 0.090(6) 0.059(5) 0.021(4) 0.021(4) -0.011(5)
C122 0.115(8) 0.053(6) 0.215(13) -0.044(7) 0.066(8) -0.032(6)
N7 0.147(9) 0.078(7) 0.272(15) -0.050(8) 0.057(9) -0.046(7)
C123 0.055(3) 0.031(3) 0.044(3) -0.006(2) 0.012(3) -0.025(3)
C124 0.076(4) 0.030(3) 0.052(4) -0.007(3) 0.018(3) -0.027(3)
C125 0.063(4) 0.043(4) 0.090(5) -0.011(3) 0.008(4) -0.037(3)
C126 0.096(5) 0.028(3) 0.056(4) 0.001(3) 0.017(3) -0.036(3)
S8 0.0315(7) 0.0305(7) 0.0593(9) 0.0112(6) -0.0081(6) -0.0211(6)
C127 0.031(3) 0.026(3) 0.033(3) 0.0061(19) -0.0044(19) -0.018(2)
C128 0.029(2) 0.018(2) 0.033(2) 0.0045(18) -0.0007(19) -0.013(2)
C129 0.025(2) 0.025(3) 0.025(2) 0.0044(18) -0.0008(18) -0.012(2)
C130 0.035(3) 0.020(2) 0.036(3) 0.0026(19) 0.001(2) -0.020(2)
C131 0.034(3) 0.020(2) 0.030(2) 0.0023(19) -0.0024(19) -0.011(2)
C132 0.022(2) 0.024(3) 0.042(3) 0.005(2) -0.0017(19) -0.010(2)
O8 0.0362(19) 0.0193(17) 0.043(2) 0.0012(14) -0.0055(15) -0.0158(15)
C133 0.055(4) 0.037(3) 0.060(4) -0.012(3) -0.017(3) -0.012(3)
C134 0.048(3) 0.034(3) 0.049(3) -0.009(2) 0.007(3) -0.026(3)
C135 0.061(4) 0.035(4) 0.105(6) 0.005(3) 0.043(4) -0.019(3)
C136 0.067(5) 0.038(4) 0.118(7) -0.009(4) 0.035(4) -0.012(4)
C137 0.042(4) 0.087(6) 0.096(6) -0.055(5) 0.025(4) -0.038(4)
C138 0.076(5) 0.136(8) 0.072(5) -0.070(5) 0.047(4) -0.084(6)
C139 0.099(5) 0.072(5) 0.051(4) -0.013(3) 0.011(4) -0.071(5)
C140 0.051(5) 0.134(9) 0.180(10) -0.120(8) 0.044(5) -0.043(5)
N8 0.057(3) 0.070(3) 0.100(4) -0.031(3) 0.014(3) -0.026(3)
C141 0.057(3) 0.070(3) 0.100(4) -0.031(3) 0.014(3) -0.026(3)
C142 0.080(6) 0.025(4) 0.172(9) -0.004(4) -0.019(6) -0.024(4)
C143 0.081 0.027 0.164 0.002 0.000 0.000
C144 0.089(6) 0.032(4) 0.163(9) 0.004(5) 0.059(6) 0.000(4)
C145 0.074(5) 0.065(5) 0.076(5) 0.011(4) -0.015(4) -0.044(4)
Cl1 0.168(3) 0.279(4) 0.0892(17) 0.072(2) -0.0468(17) -0.184(3)
Cl2 0.125(2) 0.0720(15) 0.135(2) -0.0226(14) -0.0300(17) -0.0398(14)
Cl3 0.1344(19) 0.0754(14) 0.0706(12) 0.0019(10) -0.0219(12) -0.0557(14)
Cl4 0.049(2) 0.102(4) 0.062(3) -0.007(2) -0.0005(18) -0.015(3)
Cl5 0.073(4) 0.268(13) 0.104(5) -0.071(7) 0.030(4) -0.100(6)
Cl6 0.134(6) 0.100(4) 0.061(3) -0.017(2) 0.017(3) -0.038(4)
Cl4A 0.30(2) 0.132(8) 0.097(6) 0.007(5) -0.011(8) 0.019(10)
Cl5A 0.246(17) 0.57(4) 0.171(12) 0.168(19) -0.063(12) -0.32(2)
Cl6A 0.140(12) 0.264(19) 0.303(19) 0.111(14) -0.052(11) -0.134(14)
C146 0.112(8) 0.122(9) 0.076(6) -0.010(6) -0.002(5) -0.049(7)

loop_
_atom_type_symbol
_atom_type_description
_atom_type_scat_dispersion_real
_atom_type_scat_dispersion_imag
_atom_type_scat_source
C C 0.0033 0.0016 'International Tables Vol C Tables 4.2.6.8 and 6.1.1.4'
N N 0.0061 0.0033 'International Tables Vol C Tables 4.2.6.8 and 6.1.1.4'
O O 0.0106 0.0060 'International Tables Vol C Tables 4.2.6.8 and 6.1.1.4'
S S 0.1246 0.1234 'International Tables Vol C Tables 4.2.6.8 and 6.1.1.4'
Cl Cl 0.1484 0.1585 'International Tables Vol C Tables 4.2.6.8 and 6.1.1.4'
H H 0.0000 0.0000 'International Tables Vol C Tables 4.2.6.8 and 6.1.1.4'

loop_
_geom_angle_atom_site_label_1
_geom_angle_atom_site_label_2
_geom_angle_atom_site_label_3
_geom_angle
_geom_angle_site_symmetry_1
_geom_angle_site_symmetry_3
_geom_angle_publ_flag
C1 S1 C57 108.8(2) . . ?
C2 C1 C6 119.9(4) . . ?
C2 C1 S1 123.3(3) . . ?
C6 C1 S1 115.9(4) . . ?
C1 C2 O1 120.7(4) . . ?
C1 C2 C3 119.4(4) . . ?
O1 C2 C3 119.9(4) . . ?
C4 C3 C2 119.8(4) . . ?
C4 C3 S2 116.6(3) . . ?
C2 C3 S2 122.4(3) . . ?
C3 C4 C5 121.3(4) . . ?
C3 C4 H4 119.3 . . ?
C5 C4 H4 119.3 . . ?
C6 C5 C4 117.8(4) . . ?
C6 C5 C15 122.5(4) . . ?
C4 C5 C15 119.7(4) . . ?
C5 C6 C1 121.6(4) . . ?
C5 C6 H6 119.2 . . ?
C1 C6 H6 119.2 . . ?
C2 O1 C7 112.3(3) . . ?
O1 C7 C8 109.3(4) . . ?
O1 C7 H7A 109.8 . . ?
C8 C7 H7A 109.8 . . ?
O1 C7 H7B 109.8 . . ?
C8 C7 H7B 109.8 . . ?
H7A C7 H7B 108.3 . . ?
C9 C8 C13 119.5(5) . . ?
C9 C8 C7 122.4(5) . . ?
C13 C8 C7 118.1(6) . . ?
C10 C9 C8 118.8(7) . . ?
C10 C9 H9 120.6 . . ?
C8 C9 H9 120.6 . . ?
C11 C10 C9 120.8(8) . . ?
C11 C10 H10 119.6 . . ?
C9 C10 H10 119.6 . . ?
C12 C11 C10 120.2(6) . . ?
C12 C11 C14 121.2(9) . . ?
C10 C11 C14 118.7(10) . . ?
C11 C12 C13 120.7(8) . . ?
C11 C12 H12 119.7 . . ?
C13 C12 H12 119.7 . . ?
C12 C13 C8 120.2(8) . . ?
C12 C13 H13 119.9 . . ?
C8 C13 H13 119.9 . . ?
N1 C14 C11 177.9(11) . . ?
C16 C15 C18 109.0(6) . . ?
C16 C15 C17 109.8(7) . . ?
C18 C15 C17 108.7(6) . . ?
C16 C15 C5 111.4(4) . . ?
C18 C15 C5 110.0(5) . . ?
C17 C15 C5 107.8(4) . . ?
C15 C16 H16A 109.5 . . ?
C15 C16 H16B 109.5 . . ?
H16A C16 H16B 109.5 . . ?
C15 C16 H16C 109.5 . . ?
H16A C16 H16C 109.5 . . ?
H16B C16 H16C 109.5 . . ?
C15 C17 H17A 109.5 . . ?
C15 C17 H17B 109.5 . . ?
H17A C17 H17B 109.5 . . ?
C15 C17 H17C 109.5 . . ?
H17A C17 H17C 109.5 . . ?
H17B C17 H17C 109.5 . . ?
C15 C18 H18A 109.5 . . ?
C15 C18 H18B 109.5 . . ?
H18A C18 H18B 109.5 . . ?
C15 C18 H18C 109.5 . . ?
H18A C18 H18C 109.5 . . ?
H18B C18 H18C 109.5 . . ?
C19 S2 C3 107.0(2) . . ?
C24 C19 C20 118.8(4) . . ?
C24 C19 S2 116.7(3) . . ?
C20 C19 S2 124.1(3) . . ?
O2 C20 C21 118.7(4) . . ?
O2 C20 C19 122.5(4) . . ?
C21 C20 C19 118.8(4) . . ?
C20 C21 C22 119.8(4) . . ?
C20 C21 S3 123.1(3) . . ?
C22 C21 S3 116.2(3) . . ?
C23 C22 C21 122.1(4) . . ?
C23 C22 H22 119.0 . . ?
C21 C22 H22 119.0 . . ?
C22 C23 C24 116.8(4) . . ?
C22 C23 C33 120.7(4) . . ?
C24 C23 C33 122.5(4) . . ?
C19 C24 C23 122.8(4) . . ?
C19 C24 H24 118.6 . . ?
C23 C24 H24 118.6 . . ?
C20 O2 C25 114.0(3) . . ?
O2 C25 C26 110.0(4) . . ?
O2 C25 H25A 109.7 . . ?
C26 C25 H25A 109.7 . . ?
O2 C25 H25B 109.7 . . ?
C26 C25 H25B 109.7 . . ?
H25A C25 H25B 108.2 . . ?
C31 C26 C27 119.6(5) . . ?
C31 C26 C25 121.1(5) . . ?
C27 C26 C25 119.3(5) . . ?
C26 C27 C28 121.2(5) . . ?
C26 C27 H27 119.4 . . ?
C28 C27 H27 119.4 . . ?
C27 C28 C29 118.0(5) . . ?
C27 C28 H28 121.0 . . ?
C29 C28 H28 121.0 . . ?
C30 C29 C28 122.3(5) . . ?
C30 C29 C32 118.8(5) . . ?
C28 C29 C32 118.9(5) . . ?
C29 C30 C31 117.7(5) . . ?
C29 C30 H30 121.2 . . ?
C31 C30 H30 121.2 . . ?
C26 C31 C30 121.2(5) . . ?
C26 C31 H31 119.4 . . ?
C30 C31 H31 119.4 . . ?
N2 C32 C29 178.8(7) . . ?
C36 C33 C34 112.7(5) . . ?
C36 C33 C23 112.5(4) . . ?
C34 C33 C23 106.5(4) . . ?
C36 C33 C35 107.4(5) . . ?
C34 C33 C35 106.9(5) . . ?
C23 C33 C35 110.7(4) . . ?
C33 C34 H34A 109.5 . . ?
C33 C34 H34B 109.5 . . ?
H34A C34 H34B 109.5 . . ?
C33 C34 H34C 109.5 . . ?
H34A C34 H34C 109.5 . . ?
H34B C34 H34C 109.5 . . ?
C33 C35 H35A 109.5 . . ?
C33 C35 H35B 109.5 . . ?
H35A C35 H35B 109.5 . . ?
C33 C35 H35C 109.5 . . ?
H35A C35 H35C 109.5 . . ?
H35B C35 H35C 109.5 . . ?
C33 C36 H36A 109.5 . . ?
C33 C36 H36B 109.5 . . ?
H36A C36 H36B 109.5 . . ?
C33 C36 H36C 109.5 . . ?
H36A C36 H36C 109.5 . . ?
H36B C36 H36C 109.5 . . ?
C21 S3 C37 106.2(2) . . ?
C42 C37 C38 119.8(4) . . ?
C42 C37 S3 117.8(4) . . ?
C38 C37 S3 121.7(3) . . ?
O3 C38 C39 119.3(4) . . ?
O3 C38 C37 122.6(4) . . ?
C39 C38 C37 118.1(4) . . ?
C40 C39 C38 119.8(4) . . ?
C40 C39 S4 117.0(4) . . ?
C38 C39 S4 122.5(4) . . ?
C41 C40 C39 122.6(5) . . ?
C41 C40 H40 118.7 . . ?
C39 C40 H40 118.7 . . ?
C40 C41 C42 116.4(4) . . ?
C40 C41 C51 122.0(4) . . ?
C42 C41 C51 121.5(4) . . ?
C37 C42 C41 122.7(4) . . ?
C37 C42 H42 118.6 . . ?
C41 C42 H42 118.6 . . ?
C38 O3 C43 109.0(4) . . ?
O3 C43 C44 109.8(5) . . ?
O3 C43 H43A 109.7 . . ?
C44 C43 H43A 109.7 . . ?
O3 C43 H43B 109.7 . . ?
C44 C43 H43B 109.7 . . ?
H43A C43 H43B 108.2 . . ?
C49 C44 C45 118.6(5) . . ?
C49 C44 C43 120.8(6) . . ?
C45 C44 C43 120.6(6) . . ?
C44 C45 C46 120.6(6) . . ?
C44 C45 H45 119.7 . . ?
C46 C45 H45 119.7 . . ?
C47 C46 C45 119.7(6) . . ?
C47 C46 H46 120.2 . . ?
C45 C46 H46 120.2 . . ?
C46 C47 C48 121.3(5) . . ?
C46 C47 C50 119.9(5) . . ?
C48 C47 C50 118.8(6) . . ?
C49 C48 C47 117.0(6) . . ?
C49 C48 H48 121.5 . . ?
C47 C48 H48 121.5 . . ?
C44 C49 C48 122.9(6) . . ?
C44 C49 H49 118.6 . . ?
C48 C49 H49 118.6 . . ?
N3 C50 C47 177.3(7) . . ?
C52 C51 C54 109.2(4) . . ?
C52 C51 C41 111.9(4) . . ?
C54 C51 C41 107.1(4) . . ?
C52 C51 C53 108.2(4) . . ?
C54 C51 C53 109.3(5) . . ?
C41 C51 C53 111.1(4) . . ?
C51 C52 H52A 109.5 . . ?
C51 C52 H52B 109.5 . . ?
H52A C52 H52B 109.5 . . ?
C51 C52 H52C 109.5 . . ?
H52A C52 H52C 109.5 . . ?
H52B C52 H52C 109.5 . . ?
C51 C53 H53A 109.5 . . ?
C51 C53 H53B 109.5 . . ?
H53A C53 H53B 109.5 . . ?
C51 C53 H53C 109.5 . . ?
H53A C53 H53C 109.5 . . ?
H53B C53 H53C 109.5 . . ?
C51 C54 H54A 109.5 . . ?
C51 C54 H54B 109.5 . . ?
H54A C54 H54B 109.5 . . ?
C51 C54 H54C 109.5 . . ?
H54A C54 H54C 109.5 . . ?
H54B C54 H54C 109.5 . . ?
C39 S4 C55 107.2(2) . . ?
C60 C55 C56 119.2(5) . . ?
C60 C55 S4 116.6(4) . . ?
C56 C55 S4 123.5(4) . . ?
O4 C56 C57 120.5(4) . . ?
O4 C56 C55 120.1(4) . . ?
C57 C56 C55 119.2(4) . . ?
C56 C57 C58 120.5(4) . . ?
C56 C57 S1 122.3(4) . . ?
C58 C57 S1 116.5(4) . . ?
C57 C58 C59 120.7(5) . . ?
C57 C58 H58 119.6 . . ?
C59 C58 H58 119.6 . . ?
C60 C59 C58 117.8(4) . . ?
C60 C59 C69 120.9(5) . . ?
C58 C59 C69 121.3(5) . . ?
C55 C60 C59 122.6(5) . . ?
C55 C60 H60 118.7 . . ?
C59 C60 H60 118.7 . . ?
C56 O4 C61 116.4(3) . . ?
O4 C61 C62 107.5(4) . . ?
O4 C61 H61A 110.2 . . ?
C62 C61 H61A 110.2 . . ?
O4 C61 H61B 110.2 . . ?
C62 C61 H61B 110.2 . . ?
H61A C61 H61B 108.5 . . ?
C67 C62 C63 118.5(4) . . ?
C67 C62 C61 121.2(4) . . ?
C63 C62 C61 120.2(4) . . ?
C64 C63 C62 121.6(5) . . ?
C64 C63 H63 119.2 . . ?
C62 C63 H63 119.2 . . ?
C63 C64 C65 119.2(5) . . ?
C63 C64 H64 120.4 . . ?
C65 C64 H64 120.4 . . ?
C66 C65 C64 119.5(5) . . ?
C66 C65 C68 119.4(5) . . ?
C64 C65 C68 121.0(5) . . ?
C67 C66 C65 120.9(5) . . ?
C67 C66 H66 119.5 . . ?
C65 C66 H66 119.5 . . ?
C66 C67 C62 120.2(4) . . ?
C66 C67 H67 119.9 . . ?
C62 C67 H67 119.9 . . ?
N4 C68 C65 176.5(7) . . ?
C70 C69 C72 112.7(6) . . ?
C70 C69 C59 113.1(6) . . ?
C72 C69 C59 109.9(5) . . ?
C70 C69 C71 108.3(6) . . ?
C72 C69 C71 103.6(6) . . ?
C59 C69 C71 108.6(6) . . ?
C69 C70 H70A 109.5 . . ?
C69 C70 H70B 109.5 . . ?
H70A C70 H70B 109.5 . . ?
C69 C70 H70C 109.5 . . ?
H70A C70 H70C 109.5 . . ?
H70B C70 H70C 109.5 . . ?
C69 C71 H71A 109.5 . . ?
C69 C71 H71B 109.5 . . ?
H71A C71 H71B 109.5 . . ?
C69 C71 H71C 109.5 . . ?
H71A C71 H71C 109.5 . . ?
H71B C71 H71C 109.5 . . ?
C69 C72 H72A 109.5 . . ?
C69 C72 H72B 109.5 . . ?
H72A C72 H72B 109.5 . . ?
C69 C72 H72C 109.5 . . ?
H72A C72 H72C 109.5 . . ?
H72B C72 H72C 109.5 . . ?
C129 S5 C73 107.8(2) . . ?
C78 C73 C74 120.0(4) . . ?
C78 C73 S5 115.8(3) . . ?
C74 C73 S5 123.4(3) . . ?
C75 C74 O5 120.9(4) . . ?
C75 C74 C73 119.1(4) . . ?
O5 C74 C73 120.0(4) . . ?
C74 C75 C76 120.4(4) . . ?
C74 C75 S6 124.1(4) . . ?
C76 C75 S6 114.9(4) . . ?
C77 C76 C75 121.3(5) . . ?
C77 C76 H76 119.4 . . ?
C75 C76 H76 119.4 . . ?
C78 C77 C76 117.7(4) . . ?
C78 C77 C87 121.9(4) . . ?
C76 C77 C87 120.3(5) . . ?
C77 C78 C73 121.6(4) . . ?
C77 C78 H78 119.2 . . ?
C73 C78 H78 119.2 . . ?
C74 O5 C79 114.7(4) . . ?
O5 C79 C80 109.0(4) . . ?
O5 C79 H79A 109.9 . . ?
C80 C79 H79A 109.9 . . ?
O5 C79 H79B 109.9 . . ?
C80 C79 H79B 109.9 . . ?
H79A C79 H79B 108.3 . . ?
C81 C80 C85 118.9(5) . . ?
C81 C80 C79 122.5(4) . . ?
C85 C80 C79 118.6(5) . . ?
C80 C81 C82 121.0(5) . . ?
C80 C81 H81 119.5 . . ?
C82 C81 H81 119.5 . . ?
C81 C82 C83 119.9(6) . . ?
C81 C82 H82 120.1 . . ?
C83 C82 H82 120.1 . . ?
C84 C83 C82 119.3(5) . . ?
C84 C83 C86 120.4(6) . . ?
C82 C83 C86 120.2(6) . . ?
C85 C84 C83 119.3(5) . . ?
C85 C84 H84 120.3 . . ?
C83 C84 H84 120.3 . . ?
C84 C85 C80 121.6(6) . . ?
C84 C85 H85 119.2 . . ?
C80 C85 H85 119.2 . . ?
N5 C86 C83 179.2(10) . . ?
C89A C87 C90 132.2(8) . . ?
C89A C87 C77 113.9(8) . . ?
C90 C87 C77 113.8(6) . . ?
C89A C87 C88A 108.0(12) . . ?
C90 C87 C88A 60.2(9) . . ?
C77 C87 C88A 107.5(8) . . ?
C89A C87 C89 55.8(10) . . ?
C90 C87 C89 109.5(7) . . ?
C77 C87 C89 110.3(5) . . ?
C88A C87 C89 55.6(9) . . ?
C89A C87 C88 50.1(10) . . ?
C90 C87 C88 110.5(7) . . ?
C77 C87 C88 107.2(5) . . ?
C88A C87 C88 144.5(8) . . ?
C89 C87 C88 105.1(7) . . ?
C89A C87 C90A 113.3(12) . . ?
C90 C87 C90A 44.2(9) . . ?
C77 C87 C90A 109.8(8) . . ?
C88A C87 C90A 103.6(12) . . ?
C89 C87 C90A 139.0(8) . . ?
C88 C87 C90A 70.5(10) . . ?
C87 C88 H88A 109.5 . . ?
C87 C88 H88B 109.5 . . ?
C87 C88 H88C 109.5 . . ?
C87 C89 H89A 109.5 . . ?
C87 C89 H89B 109.5 . . ?
C87 C89 H89C 109.5 . . ?
C87 C90 H90A 109.5 . . ?
C87 C90 H90B 109.5 . . ?
C87 C90 H90C 109.5 . . ?
C87 C88A H88D 109.5 . . ?
C87 C88A H88E 109.5 . . ?
H88D C88A H88E 109.5 . . ?
C87 C88A H88F 109.5 . . ?
H88D C88A H88F 109.5 . . ?
H88E C88A H88F 109.5 . . ?
C87 C89A H89D 109.5 . . ?
C87 C89A H89E 109.5 . . ?
H89D C89A H89E 109.5 . . ?
C87 C89A H89F 109.5 . . ?
H89D C89A H89F 109.5 . . ?
H89E C89A H89F 109.5 . . ?
C87 C90A H90D 109.5 . . ?
C87 C90A H90E 109.5 . . ?
H90D C90A H90E 109.5 . . ?
C87 C90A H90F 109.5 . . ?
H90D C90A H90F 109.5 . . ?
H90E C90A H90F 109.5 . . ?
C91 S6 C75 107.7(2) . . ?
C96 C91 C92 119.8(5) . . ?
C96 C91 S6 116.9(4) . . ?
C92 C91 S6 122.6(4) . . ?
C91 C92 O6 121.3(5) . . ?
C91 C92 C93 119.5(4) . . ?
O6 C92 C93 119.2(5) . . ?
C94 C93 C92 118.8(5) . . ?
C94 C93 S7 118.1(4) . . ?
C92 C93 S7 122.5(4) . . ?
C95 C94 C93 122.4(5) . . ?
C95 C94 H94 118.8 . . ?
C93 C94 H94 118.8 . . ?
C94 C95 C96 117.4(4) . . ?
C94 C95 C105 121.8(4) . . ?
C96 C95 C105 120.7(5) . . ?
C91 C96 C95 122.0(5) . . ?
C91 C96 H96 119.0 . . ?
C95 C96 H96 119.0 . . ?
C92 O6 C97 110.3(4) . . ?
C98 C97 O6 111.6(6) . . ?
C98 C97 H97A 109.3 . . ?
O6 C97 H97A 109.3 . . ?
C98 C97 H97B 109.3 . . ?
O6 C97 H97B 109.3 . . ?
H97A C97 H97B 108.0 . . ?
C99 C98 C103 118.5(8) . . ?
C99 C98 C97 125.0(8) . . ?
C103 C98 C97 116.0(8) . . ?
C98 C99 C100 119.9(9) . . ?
C98 C99 H99 120.1 . . ?
C100 C99 H99 120.1 . . ?
C99 C100 C101 119.1(9) . . ?
C99 C100 H100 120.4 . . ?
C101 C100 H100 120.4 . . ?
C102 C101 C104 115.9(9) . . ?
C102 C101 C100 121.0(8) . . ?
C104 C101 C100 123.0(9) . . ?
C103 C102 C101 118.5(9) . . ?
C103 C102 H102 120.7 . . ?
C101 C102 H102 120.7 . . ?
C102 C103 C98 122.5(9) . . ?
C102 C103 H103 118.7 . . ?
C98 C103 H103 118.7 . . ?
N6 C104 C101 177.8(13) . . ?
C107 C105 C108 110.2(5) . . ?
C107 C105 C106 107.8(5) . . ?
C108 C105 C106 108.3(5) . . ?
C107 C105 C95 107.6(4) . . ?
C108 C105 C95 111.1(4) . . ?
C106 C105 C95 111.8(4) . . ?
C105 C106 H10A 109.5 . . ?
C105 C106 H10B 109.5 . . ?
H10A C106 H10B 109.5 . . ?
C105 C106 H10C 109.5 . . ?
H10A C106 H10C 109.5 . . ?
H10B C106 H10C 109.5 . . ?
C105 C107 H10D 109.5 . . ?
C105 C107 H10E 109.5 . . ?
H10D C107 H10E 109.5 . . ?
C105 C107 H10F 109.5 . . ?
H10D C107 H10F 109.5 . . ?
H10E C107 H10F 109.5 . . ?
C105 C108 H10G 109.5 . . ?
C105 C108 H10H 109.5 . . ?
H10G C108 H10H 109.5 . . ?
C105 C108 H10I 109.5 . . ?
H10G C108 H10I 109.5 . . ?
H10H C108 H10I 109.5 . . ?
C93 S7 C111 106.2(2) . . ?
C114 C109 C110 119.8(5) . . ?
C114 C109 S8 118.3(4) . . ?
C110 C109 S8 121.3(4) . . ?
C111 C110 O7 121.0(4) . . ?
C111 C110 C109 118.4(4) . . ?
O7 C110 C109 120.5(5) . . ?
C112 C111 C110 120.7(5) . . ?
C112 C111 S7 117.3(4) . . ?
C110 C111 S7 121.5(4) . . ?
C111 C112 C113 122.7(5) . . ?
C111 C112 H112 118.6 . . ?
C113 C112 H112 118.6 . . ?
C114 C113 C112 115.9(5) . . ?
C114 C113 C123 120.3(5) . . ?
C112 C113 C123 123.8(5) . . ?
C113 C114 C109 121.9(5) . . ?
C113 C114 H114 119.0 . . ?
C109 C114 H114 119.0 . . ?
C110 O7 C115 107.3(4) . . ?
O7 C115 C116 110.3(4) . . ?
O7 C115 H11A 109.6 . . ?
C116 C115 H11A 109.6 . . ?
O7 C115 H11B 109.6 . . ?
C116 C115 H11B 109.6 . . ?
H11A C115 H11B 108.1 . . ?
C117 C116 C121 120.0 . . ?
C117 C116 C115 119.1(4) . . ?
C121 C116 C115 120.5(4) . . ?
C118 C117 C116 120.0 . . ?
C118 C117 H117 120.0 . . ?
C116 C117 H117 120.0 . . ?
C119 C118 C117 120.0 . . ?
C119 C118 H118 120.0 . . ?
C117 C118 H118 120.0 . . ?
C120 C119 C118 120.0 . . ?
C120 C119 C122 108.6(8) . . ?
C118 C119 C122 130.8(8) . . ?
C119 C120 C121 120.0 . . ?
C119 C120 H120 120.0 . . ?
C121 C120 H120 120.0 . . ?
C120 C121 C116 120.0 . . ?
C120 C121 H121 120.0 . . ?
C116 C121 H121 120.0 . . ?
N7 C122 C119 174.2(15) . . ?
C126 C123 C124 108.1(5) . . ?
C126 C123 C125 109.2(6) . . ?
C124 C123 C125 109.3(5) . . ?
C126 C123 C113 111.5(5) . . ?
C124 C123 C113 110.8(5) . . ?
C125 C123 C113 107.9(5) . . ?
C123 C124 H12A 109.5 . . ?
C123 C124 H12B 109.5 . . ?
H12A C124 H12B 109.5 . . ?
C123 C124 H12C 109.5 . . ?
H12A C124 H12C 109.5 . . ?
H12B C124 H12C 109.5 . . ?
C123 C125 H12D 109.5 . . ?
C123 C125 H12E 109.5 . . ?
H12D C125 H12E 109.5 . . ?
C123 C125 H12F 109.5 . . ?
H12D C125 H12F 109.5 . . ?
H12E C125 H12F 109.5 . . ?
C123 C126 H12G 109.5 . . ?
C123 C126 H12H 109.5 . . ?
H12G C126 H12H 109.5 . . ?
C123 C126 H12I 109.5 . . ?
H12G C126 H12I 109.5 . . ?
H12H C126 H12I 109.5 . . ?
C127 S8 C109 105.3(2) . . ?
C128 C127 C132 118.8(4) . . ?
C128 C127 S8 123.1(4) . . ?
C132 C127 S8 117.5(4) . . ?
O8 C128 C129 119.3(4) . . ?
O8 C128 C127 121.3(4) . . ?
C129 C128 C127 119.4(4) . . ?
C130 C129 C128 120.4(4) . . ?
C130 C129 S5 117.9(4) . . ?
C128 C129 S5 121.1(4) . . ?
C129 C130 C131 121.5(4) . . ?
C129 C130 H130 119.2 . . ?
C131 C130 H130 119.2 . . ?
C130 C131 C132 116.9(4) . . ?
C130 C131 C141 121.4(5) . . ?
C132 C131 C141 121.7(5) . . ?
C131 C132 C127 122.6(4) . . ?
C131 C132 H132 118.7 . . ?
C127 C132 H132 118.7 . . ?
C128 O8 C133 112.0(4) . . ?
O8 C133 C134 108.9(4) . . ?
O8 C133 H13A 109.9 . . ?
C134 C133 H13A 109.9 . . ?
O8 C133 H13B 109.9 . . ?
C134 C133 H13B 109.9 . . ?
H13A C133 H13B 108.3 . . ?
C135 C134 C139 118.2(6) . . ?
C135 C134 C133 120.4(6) . . ?
C139 C134 C133 121.3(6) . . ?
C134 C135 C136 122.5(6) . . ?
C134 C135 H135 118.7 . . ?
C136 C135 H135 118.7 . . ?
C135 C136 C137 118.7(8) . . ?
C135 C136 H136 120.6 . . ?
C137 C136 H136 120.6 . . ?
C138 C137 C136 120.4(6) . . ?
C138 C137 C140 120.4(8) . . ?
C136 C137 C140 119.2(10) . . ?
C137 C138 C139 120.3(6) . . ?
C137 C138 H138 119.8 . . ?
C139 C138 H138 119.8 . . ?
C138 C139 C134 119.8(7) . . ?
C138 C139 H139 120.1 . . ?
C134 C139 H139 120.1 . . ?
N8 C140 C137 174.1(14) . . ?
C143 C141 C131 106.5(6) . . ?
C143 C141 C144 112.7(8) . . ?
C131 C141 C144 111.4(7) . . ?
C143 C141 C142 107.4(8) . . ?
C131 C141 C142 112.3(6) . . ?
C144 C141 C142 106.6(7) . . ?
C141 C142 H14A 109.5 . . ?
C141 C142 H14B 109.5 . . ?
H14A C142 H14B 109.5 . . ?
C141 C142 H14C 109.5 . . ?
H14A C142 H14C 109.5 . . ?
H14B C142 H14C 109.5 . . ?
C141 C143 H14D 109.5 . . ?
C141 C143 H14E 109.5 . . ?
H14D C143 H14E 109.5 . . ?
C141 C143 H14F 109.5 . . ?
H14D C143 H14F 109.5 . . ?
H14E C143 H14F 109.5 . . ?
C141 C144 H14G 109.5 . . ?
C141 C144 H14H 109.5 . . ?
H14G C144 H14H 109.5 . . ?
C141 C144 H14I 109.5 . . ?
H14G C144 H14I 109.5 . . ?
H14H C144 H14I 109.5 . . ?
Cl1 C145 Cl3 110.1(4) . . ?
Cl1 C145 Cl2 112.3(5) . . ?
Cl3 C145 Cl2 110.4(4) . . ?
Cl1 C145 H145 107.9 . . ?
Cl3 C145 H145 107.9 . . ?
Cl2 C145 H145 107.9 . . ?
Cl5A C146 Cl5 124.4(9) . . ?
Cl5A C146 Cl6 80.1(10) . . ?
Cl5 C146 Cl6 119.1(7) . . ?
Cl5A C146 Cl4A 112.0(9) . . ?
Cl5 C146 Cl4A 71.2(9) . . ?
Cl6 C146 Cl4A 48.3(8) . . ?
Cl5A C146 Cl6A 109.9(10) . . ?
Cl5 C146 Cl6A 23.5(7) . . ?
Cl6 C146 Cl6A 139.8(8) . . ?
Cl4A C146 Cl6A 93.6(8) . . ?
Cl5A C146 Cl4 22.8(10) . . ?
Cl5 C146 Cl4 110.1(6) . . ?
Cl6 C146 Cl4 102.8(5) . . ?
Cl4A C146 Cl4 127.7(7) . . ?
Cl6A C146 Cl4 91.0(8) . . ?
Cl5A C146 H146 114.1 . . ?
Cl5 C146 H146 108.1 . . ?
Cl6 C146 H146 108.1 . . ?
Cl4A C146 H146 121.3 . . ?
Cl6A C146 H146 102.9 . . ?
Cl4 C146 H146 108.1 . . ?

loop_
_geom_bond_atom_site_label_1
_geom_bond_atom_site_label_2
_geom_bond_distance
_geom_bond_site_symmetry_2
_geom_bond_publ_flag
S1 C1 1.768(5) . ?
S1 C57 1.780(5) . ?
C1 C2 1.386(6) . ?
C1 C6 1.399(6) . ?
C2 O1 1.386(5) . ?
C2 C3 1.398(6) . ?
C3 C4 1.396(6) . ?
C3 S2 1.779(5) . ?
C4 C5 1.397(6) . ?
C4 H4 0.9500 . ?
C5 C6 1.390(7) . ?
C5 C15 1.541(6) . ?
C6 H6 0.9500 . ?
O1 C7 1.435(6) . ?
C7 C8 1.484(7) . ?
C7 H7A 0.9900 . ?
C7 H7B 0.9900 . ?
C8 C9 1.396(9) . ?
C8 C13 1.402(9) . ?
C9 C10 1.394(8) . ?
C9 H9 0.9500 . ?
C10 C11 1.392(13) . ?
C10 H10 0.9500 . ?
C11 C12 1.352(13) . ?
C11 C14 1.456(9) . ?
C12 C13 1.382(10) . ?
C12 H12 0.9500 . ?
C13 H13 0.9500 . ?
C14 N1 1.136(8) . ?
C15 C16 1.512(9) . ?
C15 C18 1.525(10) . ?
C15 C17 1.526(9) . ?
C16 H16A 0.9800 . ?
C16 H16B 0.9800 . ?
C16 H16C 0.9800 . ?
C17 H17A 0.9800 . ?
C17 H17B 0.9800 . ?
C17 H17C 0.9800 . ?
C18 H18A 0.9800 . ?
C18 H18B 0.9800 . ?
C18 H18C 0.9800 . ?
S2 C19 1.766(5) . ?
C19 C24 1.396(6) . ?
C19 C20 1.414(6) . ?
C20 O2 1.385(5) . ?
C20 C21 1.395(6) . ?
C21 C22 1.409(6) . ?
C21 S3 1.767(5) . ?
C22 C23 1.382(7) . ?
C22 H22 0.9500 . ?
C23 C24 1.399(6) . ?
C23 C33 1.543(6) . ?
C24 H24 0.9500 . ?
O2 C25 1.446(6) . ?
C25 C26 1.504(7) . ?
C25 H25A 0.9900 . ?
C25 H25B 0.9900 . ?
C26 C31 1.368(8) . ?
C26 C27 1.386(7) . ?
C27 C28 1.390(7) . ?
C27 H27 0.9500 . ?
C28 C29 1.397(8) . ?
C28 H28 0.9500 . ?
C29 C30 1.378(8) . ?
C29 C32 1.446(8) . ?
C30 C31 1.416(8) . ?
C30 H30 0.9500 . ?
C31 H31 0.9500 . ?
C32 N2 1.138(7) . ?
C33 C36 1.503(8) . ?
C33 C34 1.540(9) . ?
C33 C35 1.554(8) . ?
C34 H34A 0.9800 . ?
C34 H34B 0.9800 . ?
C34 H34C 0.9800 . ?
C35 H35A 0.9800 . ?
C35 H35B 0.9800 . ?
C35 H35C 0.9800 . ?
C36 H36A 0.9800 . ?
C36 H36B 0.9800 . ?
C36 H36C 0.9800 . ?
S3 C37 1.775(5) . ?
C37 C42 1.384(6) . ?
C37 C38 1.413(7) . ?
C38 O3 1.378(5) . ?
C38 C39 1.399(7) . ?
C39 C40 1.396(7) . ?
C39 S4 1.768(5) . ?
C40 C41 1.388(7) . ?
C40 H40 0.9500 . ?
C41 C42 1.395(6) . ?
C41 C51 1.541(6) . ?
C42 H42 0.9500 . ?
O3 C43 1.453(7) . ?
C43 C44 1.512(8) . ?
C43 H43A 0.9900 . ?
C43 H43B 0.9900 . ?
C44 C49 1.373(9) . ?
C44 C45 1.379(8) . ?
C45 C46 1.401(8) . ?
C45 H45 0.9500 . ?
C46 C47 1.369(8) . ?
C46 H46 0.9500 . ?
C47 C48 1.401(9) . ?
C47 C50 1.452(8) . ?
C48 C49 1.397(9) . ?
C48 H48 0.9500 . ?
C49 H49 0.9500 . ?
C50 N3 1.142(8) . ?
C51 C52 1.517(7) . ?
C51 C54 1.533(8) . ?
C51 C53 1.541(7) . ?
C52 H52A 0.9800 . ?
C52 H52B 0.9800 . ?
C52 H52C 0.9800 . ?
C53 H53A 0.9800 . ?
C53 H53B 0.9800 . ?
C53 H53C 0.9800 . ?
C54 H54A 0.9800 . ?
C54 H54B 0.9800 . ?
C54 H54C 0.9800 . ?
S4 C55 1.770(5) . ?
C55 C60 1.380(7) . ?
C55 C56 1.402(7) . ?
C56 O4 1.379(5) . ?
C56 C57 1.392(7) . ?
C57 C58 1.393(7) . ?
C58 C59 1.394(7) . ?
C58 H58 0.9500 . ?
C59 C60 1.389(8) . ?
C59 C69 1.545(8) . ?
C60 H60 0.9500 . ?
O4 C61 1.438(6) . ?
C61 C62 1.496(7) . ?
C61 H61A 0.9900 . ?
C61 H61B 0.9900 . ?
C62 C67 1.389(7) . ?
C62 C63 1.394(7) . ?
C63 C64 1.365(7) . ?
C63 H63 0.9500 . ?
C64 C65 1.399(8) . ?
C64 H64 0.9500 . ?
C65 C66 1.379(7) . ?
C65 C68 1.447(8) . ?
C66 C67 1.368(7) . ?
C66 H66 0.9500 . ?
C67 H67 0.9500 . ?
C68 N4 1.134(7) . ?
C69 C70 1.486(12) . ?
C69 C72 1.535(10) . ?
C69 C71 1.555(11) . ?
C70 H70A 0.9800 . ?
C70 H70B 0.9800 . ?
C70 H70C 0.9800 . ?
C71 H71A 0.9800 . ?
C71 H71B 0.9800 . ?
C71 H71C 0.9800 . ?
C72 H72A 0.9800 . ?
C72 H72B 0.9800 . ?
C72 H72C 0.9800 . ?
S5 C129 1.776(5) . ?
S5 C73 1.780(5) . ?
C73 C78 1.399(6) . ?
C73 C74 1.402(6) . ?
C74 C75 1.376(7) . ?
C74 O5 1.383(5) . ?
C75 C76 1.408(7) . ?
C75 S6 1.779(5) . ?
C76 C77 1.392(7) . ?
C76 H76 0.9500 . ?
C77 C78 1.389(7) . ?
C77 C87 1.535(7) . ?
C78 H78 0.9500 . ?
O5 C79 1.418(6) . ?
C79 C80 1.511(7) . ?
C79 H79A 0.9900 . ?
C79 H79B 0.9900 . ?
C80 C81 1.367(7) . ?
C80 C85 1.386(7) . ?
C81 C82 1.381(7) . ?
C81 H81 0.9500 . ?
C82 C83 1.397(8) . ?
C82 H82 0.9500 . ?
C83 C84 1.390(9) . ?
C83 C86 1.434(9) . ?
C84 C85 1.372(8) . ?
C84 H84 0.9500 . ?
C85 H85 0.9500 . ?
C86 N5 1.138(9) . ?
C87 C89A 1.47(2) . ?
C87 C90 1.477(12) . ?
C87 C88A 1.54(2) . ?
C87 C89 1.547(12) . ?
C87 C88 1.556(13) . ?
C87 C90A 1.58(2) . ?
C88 H88A 0.9800 . ?
C88 H88B 0.9800 . ?
C88 H88C 0.9800 . ?
C89 H89A 0.9800 . ?
C89 H89B 0.9800 . ?
C89 H89C 0.9800 . ?
C90 H90A 0.9800 . ?
C90 H90B 0.9800 . ?
C90 H90C 0.9800 . ?
C88A H88D 0.9800 . ?
C88A H88E 0.9800 . ?
C88A H88F 0.9800 . ?
C89A H89D 0.9800 . ?
C89A H89E 0.9800 . ?
C89A H89F 0.9800 . ?
C90A H90D 0.9800 . ?
C90A H90E 0.9800 . ?
C90A H90F 0.9800 . ?
S6 C91 1.767(5) . ?
C91 C96 1.388(7) . ?
C91 C92 1.391(8) . ?
C92 O6 1.401(6) . ?
C92 C93 1.405(7) . ?
C93 C94 1.402(7) . ?
C93 S7 1.764(6) . ?
C94 C95 1.381(7) . ?
C94 H94 0.9500 . ?
C95 C96 1.393(7) . ?
C95 C105 1.544(7) . ?
C96 H96 0.9500 . ?
O6 C97 1.447(7) . ?
C97 C98 1.446(11) . ?
C97 H97A 0.9900 . ?
C97 H97B 0.9900 . ?
C98 C99 1.382(13) . ?
C98 C103 1.443(14) . ?
C99 C100 1.409(12) . ?
C99 H99 0.9500 . ?
C100 C101 1.431(14) . ?
C100 H100 0.9500 . ?
C101 C102 1.392(13) . ?
C101 C104 1.419(12) . ?
C102 C103 1.355(12) . ?
C102 H102 0.9500 . ?
C103 H103 0.9500 . ?
C104 N6 1.166(10) . ?
C105 C107 1.529(8) . ?
C105 C108 1.534(8) . ?
C105 C106 1.538(9) . ?
C106 H10A 0.9800 . ?
C106 H10B 0.9800 . ?
C106 H10C 0.9800 . ?
C107 H10D 0.9800 . ?
C107 H10E 0.9800 . ?
C107 H10F 0.9800 . ?
C108 H10G 0.9800 . ?
C108 H10H 0.9800 . ?
C108 H10I 0.9800 . ?
S7 C111 1.783(5) . ?
C109 C114 1.396(7) . ?
C109 C110 1.396(7) . ?
C109 S8 1.786(5) . ?
C110 C111 1.385(8) . ?
C110 O7 1.389(6) . ?
C111 C112 1.362(7) . ?
C112 C113 1.402(7) . ?
C112 H112 0.9500 . ?
C113 C114 1.395(7) . ?
C113 C123 1.537(8) . ?
C114 H114 0.9500 . ?
O7 C115 1.458(7) . ?
C115 C116 1.480(6) . ?
C115 H11A 0.9900 . ?
C115 H11B 0.9900 . ?
C116 C117 1.3900 . ?
C116 C121 1.3900 . ?
C117 C118 1.3900 . ?
C117 H117 0.9500 . ?
C118 C119 1.3900 . ?
C118 H118 0.9500 . ?
C119 C120 1.3900 . ?
C119 C122 1.468(11) . ?
C120 C121 1.3900 . ?
C120 H120 0.9500 . ?
C121 H121 0.9500 . ?
C122 N7 1.130(11) . ?
C123 C126 1.519(8) . ?
C123 C124 1.530(8) . ?
C123 C125 1.537(9) . ?
C124 H12A 0.9800 . ?
C124 H12B 0.9800 . ?
C124 H12C 0.9800 . ?
C125 H12D 0.9800 . ?
C125 H12E 0.9800 . ?
C125 H12F 0.9800 . ?
C126 H12G 0.9800 . ?
C126 H12H 0.9800 . ?
C126 H12I 0.9800 . ?
S8 C127 1.764(5) . ?
C127 C128 1.397(6) . ?
C127 C132 1.398(7) . ?
C128 O8 1.384(5) . ?
C128 C129 1.390(7) . ?
C129 C130 1.390(6) . ?
C130 C131 1.397(7) . ?
C130 H130 0.9500 . ?
C131 C132 1.397(7) . ?
C131 C141 1.514(10) . ?
C132 H132 0.9500 . ?
O8 C133 1.455(6) . ?
C133 C134 1.494(8) . ?
C133 H13A 0.9900 . ?
C133 H13B 0.9900 . ?
C134 C135 1.358(9) . ?
C134 C139 1.383(9) . ?
C135 C136 1.360(9) . ?
C135 H135 0.9500 . ?
C136 C137 1.373(11) . ?
C136 H136 0.9500 . ?
C137 C138 1.352(13) . ?
C137 C140 1.446(11) . ?
C138 C139 1.381(11) . ?
C138 H138 0.9500 . ?
C139 H139 0.9500 . ?
C140 N8 1.185(10) . ?
C141 C143 1.514(13) . ?
C141 C144 1.537(11) . ?
C141 C142 1.543(11) . ?
C142 H14A 0.9800 . ?
C142 H14B 0.9800 . ?
C142 H14C 0.9800 . ?
C143 H14D 0.9800 . ?
C143 H14E 0.9800 . ?
C143 H14F 0.9800 . ?
C144 H14G 0.9800 . ?
C144 H14H 0.9800 . ?
C144 H14I 0.9800 . ?
C145 Cl1 1.738(8) . ?
C145 Cl3 1.739(8) . ?
C145 Cl2 1.740(8) . ?
C145 H145 1.0000 . ?
Cl4 C146 1.818(9) . ?
Cl5 C146 1.662(11) . ?
Cl6 C146 1.701(11) . ?
Cl4A C146 1.733(12) . ?
Cl5A C146 1.487(13) . ?
Cl6A C146 1.754(14) . ?
C146 H146 1.0000 . ?
